data_4131118
loop_
_publ_author_name
'Benson, Christopher R.'
'Fatila, Elisabeth M.'
'Lee, Semin'
'Marzo, Matthew G.'
'Pink, Maren'
'Mills, Michelle B.'
'Preuss, Kathryn E.'
'Flood, Amar H.'

_publ_section_title
;
 Extreme Stabilization and Redox Switching of Organic Anions and Radical
 Anions by Large-Cavity, CH Hydrogen-Bonding Cyanostar Macrocycles.
;
_journal_issue 45
_journal_name_full 'Journal of the American Chemical Society'
_journal_page_first 15057
_journal_page_last 15065
_journal_paper_doi 10.1021/jacs.6b09459
_journal_volume 138
_journal_year 2016
_chemical_formula_moiety '2 (C65 H65 N5), C16 H14 N4, 2(C H2 Cl2)'
_chemical_formula_sum 'C148 H148 Cl4 N14'
_chemical_formula_weight 2264.60
_space_group_crystal_system triclinic
_space_group_IT_number 2
_space_group_name_Hall '-P 1'
_space_group_name_H-M_alt 'P -1'
_atom_sites_solution_hydrogens geom
_audit_creation_method SHELXL-2014/7
_cell_angle_alpha 79.5333(16)
_cell_angle_beta 74.5056(16)
_cell_angle_gamma 82.7214(17)
_cell_formula_units_Z 1
_cell_length_a 13.9614(4)
_cell_length_b 15.5727(5)
_cell_length_c 18.4333(6)
_cell_measurement_reflns_used 9722
_cell_measurement_temperature 230(2)
_cell_measurement_theta_max 24.99
_cell_measurement_theta_min 2.32
_cell_volume 3784.8(2)
_computing_cell_refinement 'APEX II v2014.11-0 (Bruker, 2014)'
_computing_data_collection 'APEX II v2014.11-0 (Bruker, 2014)'
_computing_data_reduction 'APEX II v2014.11-0 (Bruker, 2014)'
_computing_molecular_graphics 'SHELXTL (Bruker, 2014)'
_computing_publication_material 'SHELXTL (Bruker, 2014)'
_computing_structure_refinement 'SHELXL-2014/7 (Sheldrick, 2014)'
_computing_structure_solution 'SHELX (Bruker, 2014)'
_diffrn_ambient_temperature 230(2)
_diffrn_detector 'CCD area detector'
_diffrn_detector_area_resol_mean 83.33
_diffrn_detector_type 'Bruker APEXII'
_diffrn_measured_fraction_theta_full 0.996
_diffrn_measured_fraction_theta_max 0.996
_diffrn_measurement_details '0.50 degree frames measured for 90 seconds each'
_diffrn_measurement_device 'APEX Kappa Duo'
_diffrn_measurement_device_type Kappa
_diffrn_measurement_method 'omega and phi scans'
_diffrn_radiation_monochromator graphite
_diffrn_radiation_type MoK\a
_diffrn_radiation_wavelength 0.71073
_diffrn_reflns_av_R_equivalents 0.0411
_diffrn_reflns_av_unetI/netI 0.0368
_diffrn_reflns_Laue_measured_fraction_full 0.996
_diffrn_reflns_Laue_measured_fraction_max 0.996
_diffrn_reflns_limit_h_max 16
_diffrn_reflns_limit_h_min -16
_diffrn_reflns_limit_k_max 18
_diffrn_reflns_limit_k_min -18
_diffrn_reflns_limit_l_max 21
_diffrn_reflns_limit_l_min -21
_diffrn_reflns_number 55177
_diffrn_reflns_point_group_measured_fraction_full 0.996
_diffrn_reflns_point_group_measured_fraction_max 0.996
_diffrn_reflns_theta_full 25.091
_diffrn_reflns_theta_max 25.091
_diffrn_reflns_theta_min 1.160
_diffrn_source 'sealed tube'
_exptl_absorpt_coefficient_mu 0.126
_exptl_absorpt_correction_T_max 0.7452
_exptl_absorpt_correction_T_min 0.6476
_exptl_absorpt_correction_type multi-scan
_exptl_absorpt_process_details 'SADABS, G. Sheldrick; 2016'
_exptl_crystal_colour brown
_exptl_crystal_density_diffrn 0.994
_exptl_crystal_description plate
_exptl_crystal_F_000 1202
_exptl_crystal_size_max 0.250
_exptl_crystal_size_mid 0.210
_exptl_crystal_size_min 0.120
_refine_diff_density_max 1.170
_refine_diff_density_min -0.655
_refine_diff_density_rms 0.125
_refine_ls_extinction_method none
_refine_ls_goodness_of_fit_ref 2.069
_refine_ls_hydrogen_treatment constr
_refine_ls_matrix_type full
_refine_ls_number_parameters 972
_refine_ls_number_reflns 13409
_refine_ls_number_restraints 2868
_refine_ls_restrained_S_all 1.982
_refine_ls_R_factor_all 0.1776
_refine_ls_R_factor_gt 0.1507
_refine_ls_shift/su_max 0.001
_refine_ls_shift/su_mean 0.000
_refine_ls_structure_factor_coef Fsqd
_refine_ls_weighting_details 'w=1/[\s^2^(Fo^2^)+(0.2000P)^2^] where P=(Fo^2^+2Fc^2^)/3'
_refine_ls_weighting_scheme calc
_refine_ls_wR_factor_gt 0.4617
_refine_ls_wR_factor_ref 0.4845
_reflns_Friedel_coverage 0.000
_reflns_number_gt 9328
_reflns_number_total 13409
_reflns_threshold_expression 'I > 2\s(I)'
_cod_data_source_file ja6b09459_si_002.cif
_cod_data_source_block 16016_sq
_cod_original_cell_volume 3784.9(2)
_cod_database_code 4131118
_shelx_shelxl_version_number 2014/7
_shelx_space_group_comment
;
The symmetry employed for this shelxl refinement is uniquely defined
by the following loop, which should always be used as a source of
symmetry information in preference to the above space-group names.
They are only intended as comments.
;
_shelx_estimated_absorpt_t_min 0.969
_shelx_estimated_absorpt_t_max 0.985

loop_
_space_group_symop_operation_xyz
'x, y, z'
'-x, -y, -z'

loop_
_atom_site_label
_atom_site_type_symbol
_atom_site_fract_x
_atom_site_fract_y
_atom_site_fract_z
_atom_site_U_iso_or_equiv
_atom_site_adp_type
_atom_site_occupancy
_atom_site_site_symmetry_order
_atom_site_calc_flag
_atom_site_refinement_flags_posn
_atom_site_refinement_flags_adp
_atom_site_refinement_flags_occupancy
_atom_site_disorder_assembly
_atom_site_disorder_group
C1 C 0.3373(4) 0.7867(4) 0.4410(3) 0.0370(11) Uani 0.6755(18) 1 d D U P A 1
H1 H 0.3574 0.7292 0.4607 0.044 Uiso 0.6755(18) 1 calc R U P A 1
C2 C 0.2569(4) 0.8222(4) 0.4858(3) 0.0322(11) Uani 0.6755(18) 1 d D U P A 1
C3 C 0.210(3) 0.9077(15) 0.4606(14) 0.040(5) Uani 0.6755(18) 1 d D U P A 1
N1 N 0.1731(8) 0.9753(6) 0.4450(5) 0.070(2) Uani 0.6755(18) 1 d D U P A 1
C4 C 0.2065(4) 0.7795(4) 0.5628(3) 0.0300(12) Uani 0.6755(18) 1 d D U P A 1
C5 C 0.2570(4) 0.7085(4) 0.5993(3) 0.0325(12) Uani 0.6755(18) 1 d D U P A 1
H5 H 0.3221 0.6890 0.5746 0.039 Uiso 0.6755(18) 1 calc R U P A 1
C6 C 0.2126(4) 0.6663(4) 0.6714(4) 0.0325(12) Uani 0.6755(18) 1 d D U P A 1
C7 C 0.1148(6) 0.6944(6) 0.7072(4) 0.0362(18) Uani 0.6755(18) 1 d D U P A 1
H7 H 0.0835 0.6643 0.7550 0.043 Uiso 0.6755(18) 1 calc R U P A 1
C8 C 0.0634(7) 0.7655(9) 0.6737(6) 0.0365(11) Uani 0.6755(18) 1 d D U P A 1
C9 C 0.1093(6) 0.8076(5) 0.6008(5) 0.0357(14) Uani 0.6755(18) 1 d D U P A 1
H9 H 0.0744 0.8553 0.5771 0.043 Uiso 0.6755(18) 1 calc R U P A 1
C10 C -0.0432(6) 0.7971(6) 0.7142(5) 0.0502(11) Uani 0.6755(18) 1 d D U P A 1
C11 C -0.0411(7) 0.8413(7) 0.7798(6) 0.084(2) Uani 0.6755(18) 1 d D U P A 1
H11A H -0.0103 0.8007 0.8152 0.125 Uiso 0.6755(18) 1 calc R U P A 1
H11B H -0.0028 0.8922 0.7608 0.125 Uiso 0.6755(18) 1 calc R U P A 1
H11C H -0.1086 0.8597 0.8057 0.125 Uiso 0.6755(18) 1 calc R U P A 1
C12 C -0.0909(7) 0.8592(7) 0.6580(6) 0.087(3) Uani 0.6755(18) 1 d D U P A 1
H12A H -0.0916 0.8297 0.6162 0.131 Uiso 0.6755(18) 1 calc R U P A 1
H12B H -0.1587 0.8777 0.6834 0.131 Uiso 0.6755(18) 1 calc R U P A 1
H12C H -0.0528 0.9101 0.6384 0.131 Uiso 0.6755(18) 1 calc R U P A 1
C13 C -0.1079(6) 0.7202(6) 0.7455(6) 0.082(2) Uani 0.6755(18) 1 d D U P A 1
H13A H -0.1103 0.6908 0.7039 0.123 Uiso 0.6755(18) 1 calc R U P A 1
H13B H -0.0798 0.6793 0.7822 0.123 Uiso 0.6755(18) 1 calc R U P A 1
H13C H -0.1749 0.7416 0.7701 0.123 Uiso 0.6755(18) 1 calc R U P A 1
C14 C 0.2709(4) 0.5940(4) 0.7063(3) 0.0373(12) Uani 0.6755(18) 1 d D U P A 1
H14 H 0.3207 0.5656 0.6713 0.045 Uiso 0.6755(18) 1 calc R U P A 1
C15 C 0.2660(5) 0.5610(4) 0.7796(3) 0.0390(12) Uani 0.6755(18) 1 d D U P A 1
C16 C 0.1921(10) 0.5995(15) 0.8398(6) 0.049(3) Uani 0.6755(18) 1 d D U P A 1
N2 N 0.1439(6) 0.6340(6) 0.8880(4) 0.084(2) Uani 0.6755(18) 1 d D U P A 1
C17 C 0.3315(5) 0.4853(4) 0.8052(3) 0.0408(14) Uani 0.6755(18) 1 d D U P A 1
C18 C 0.4221(5) 0.4604(4) 0.7583(3) 0.0384(13) Uani 0.6755(18) 1 d D U P A 1
H18 H 0.4432 0.4930 0.7095 0.046 Uiso 0.6755(18) 1 calc R U P A 1
C19 C 0.4830(5) 0.3884(5) 0.7814(3) 0.0413(14) Uani 0.6755(18) 1 d D U P A 1
C20 C 0.4483(6) 0.3395(7) 0.8543(5) 0.0516(19) Uani 0.6755(18) 1 d D U P A 1
H20 H 0.4882 0.2905 0.8707 0.062 Uiso 0.6755(18) 1 calc R U P A 1
C21 C 0.3581(8) 0.3616(9) 0.9020(5) 0.0534(15) Uani 0.6755(18) 1 d D U P A 1
C22 C 0.3017(7) 0.4369(5) 0.8776(4) 0.050(2) Uani 0.6755(18) 1 d D U P A 1
H22 H 0.2420 0.4552 0.9109 0.060 Uiso 0.6755(18) 1 calc R U P A 1
C23 C 0.3159(7) 0.3115(6) 0.9820(5) 0.0766(19) Uani 0.6755(18) 1 d D U P A 1
C24 C 0.3690(10) 0.2240(7) 0.9975(6) 0.109(3) Uani 0.6755(18) 1 d D U P A 1
H24A H 0.3682 0.1894 0.9590 0.164 Uiso 0.6755(18) 1 calc R U P A 1
H24B H 0.4375 0.2309 0.9964 0.164 Uiso 0.6755(18) 1 calc R U P A 1
H24C H 0.3360 0.1944 1.0474 0.164 Uiso 0.6755(18) 1 calc R U P A 1
C25 C 0.2062(7) 0.2993(8) 0.9950(6) 0.103(3) Uani 0.6755(18) 1 d D U P A 1
H25A H 0.1700 0.3558 0.9852 0.154 Uiso 0.6755(18) 1 calc R U P A 1
H25B H 0.1984 0.2616 0.9609 0.154 Uiso 0.6755(18) 1 calc R U P A 1
H25C H 0.1800 0.2727 1.0474 0.154 Uiso 0.6755(18) 1 calc R U P A 1
C26 C 0.3145(11) 0.3691(8) 1.0404(6) 0.114(3) Uani 0.6755(18) 1 d D U P A 1
H26A H 0.2793 0.4255 1.0281 0.172 Uiso 0.6755(18) 1 calc R U P A 1
H26B H 0.2809 0.3412 1.0907 0.172 Uiso 0.6755(18) 1 calc R U P A 1
H26C H 0.3824 0.3776 1.0397 0.172 Uiso 0.6755(18) 1 calc R U P A 1
C27 C 0.5775(4) 0.3702(4) 0.7287(4) 0.0469(14) Uani 0.6755(18) 1 d D U P A 1
H27 H 0.5791 0.3950 0.6779 0.056 Uiso 0.6755(18) 1 calc R U P A 1
C28 C 0.6632(4) 0.3254(5) 0.7371(3) 0.0397(13) Uani 0.6755(18) 1 d D U P A 1
C29 C 0.6695(14) 0.277(2) 0.8109(9) 0.048(3) Uani 0.6755(18) 1 d D U P A 1
N3 N 0.6838(11) 0.2447(12) 0.8683(5) 0.082(3) Uani 0.6755(18) 1 d D U P A 1
C30 C 0.7544(4) 0.3184(4) 0.6742(3) 0.0355(13) Uani 0.6755(18) 1 d D U P A 1
C31 C 0.7610(4) 0.3712(4) 0.6046(4) 0.0374(13) Uani 0.6755(18) 1 d D U P A 1
H31 H 0.7063 0.4106 0.5974 0.045 Uiso 0.6755(18) 1 calc R U P A 1
C32 C 0.8463(5) 0.3680(4) 0.5443(4) 0.0353(12) Uani 0.6755(18) 1 d D U P A 1
C33 C 0.9251(4) 0.3063(6) 0.5548(5) 0.0362(16) Uani 0.6755(18) 1 d D U P A 1
H33 H 0.9816 0.3016 0.5138 0.043 Uiso 0.6755(18) 1 calc R U P A 1
C34 C 0.9229(8) 0.2519(9) 0.6233(6) 0.0399(12) Uani 0.6755(18) 1 d D U P A 1
C35 C 0.8368(7) 0.2589(8) 0.6829(4) 0.0413(17) Uani 0.6755(18) 1 d D U P A 1
H35 H 0.8341 0.2227 0.7301 0.050 Uiso 0.6755(18) 1 calc R U P A 1
C36 C 1.0130(7) 0.1872(6) 0.6331(5) 0.0464(11) Uani 0.6755(18) 1 d D U P A 1
C37 C 1.0341(8) 0.1229(8) 0.5765(6) 0.072(3) Uani 0.6755(18) 1 d D U P A 1
H37A H 0.9753 0.0922 0.5835 0.108 Uiso 0.6755(18) 1 calc R U P A 1
H37B H 1.0515 0.1546 0.5250 0.108 Uiso 0.6755(18) 1 calc R U P A 1
H37C H 1.0892 0.0809 0.5848 0.108 Uiso 0.6755(18) 1 calc R U P A 1
C38 C 1.1012(7) 0.2383(6) 0.6261(7) 0.083(2) Uani 0.6755(18) 1 d D U P A 1
H38A H 1.1172 0.2742 0.5763 0.124 Uiso 0.6755(18) 1 calc R U P A 1
H38B H 1.0847 0.2757 0.6653 0.124 Uiso 0.6755(18) 1 calc R U P A 1
H38C H 1.1583 0.1979 0.6324 0.124 Uiso 0.6755(18) 1 calc R U P A 1
C39 C 0.9944(8) 0.1338(7) 0.7124(5) 0.084(2) Uani 0.6755(18) 1 d D U P A 1
H39A H 0.9383 0.0992 0.7207 0.125 Uiso 0.6755(18) 1 calc R U P A 1
H39B H 1.0534 0.0952 0.7172 0.125 Uiso 0.6755(18) 1 calc R U P A 1
H39C H 0.9798 0.1730 0.7500 0.125 Uiso 0.6755(18) 1 calc R U P A 1
C40 C 0.8428(4) 0.4282(4) 0.4741(3) 0.0361(11) Uani 0.6755(18) 1 d D U P A 1
H40 H 0.7781 0.4483 0.4691 0.043 Uiso 0.6755(18) 1 calc R U P A 1
C41 C 0.9162(4) 0.4597(4) 0.4156(3) 0.0350(12) Uani 0.6755(18) 1 d D U P A 1
C42 C 1.0202(5) 0.438(2) 0.4179(10) 0.045(3) Uani 0.6755(18) 1 d D U P A 1
N4 N 1.1031(6) 0.4185(9) 0.4127(10) 0.077(3) Uani 0.6755(18) 1 d D U P A 1
C43 C 0.8982(4) 0.5225(4) 0.3489(3) 0.0354(13) Uani 0.6755(18) 1 d D U P A 1
C44 C 0.8074(4) 0.5704(4) 0.3524(3) 0.0342(12) Uani 0.6755(18) 1 d D U P A 1
H44 H 0.7567 0.5632 0.3978 0.041 Uiso 0.6755(18) 1 calc R U P A 1
C45 C 0.7887(4) 0.6299(4) 0.2894(4) 0.0343(12) Uani 0.6755(18) 1 d D U P A 1
C46 C 0.8642(6) 0.6339(5) 0.2214(5) 0.0422(18) Uani 0.6755(18) 1 d D U P A 1
H46 H 0.8502 0.6666 0.1767 0.051 Uiso 0.6755(18) 1 calc R U P A 1
C47 C 0.9589(7) 0.5916(9) 0.2173(5) 0.0435(17) Uani 0.6755(18) 1 d D U P A 1
C48 C 0.9731(5) 0.5332(8) 0.2804(5) 0.0394(18) Uani 0.6755(18) 1 d D U P A 1
H48 H 1.0346 0.4997 0.2773 0.047 Uiso 0.6755(18) 1 calc R U P A 1
C49 C 1.0446(6) 0.5949(6) 0.1448(5) 0.0600(14) Uani 0.6755(18) 1 d D U P A 1
C50 C 1.0568(8) 0.6890(6) 0.1063(6) 0.093(2) Uani 0.6755(18) 1 d D U P A 1
H50A H 1.0703 0.7228 0.1412 0.140 Uiso 0.6755(18) 1 calc R U P A 1
H50B H 1.1119 0.6904 0.0611 0.140 Uiso 0.6755(18) 1 calc R U P A 1
H50C H 0.9960 0.7139 0.0918 0.140 Uiso 0.6755(18) 1 calc R U P A 1
C51 C 1.1432(6) 0.5562(7) 0.1624(6) 0.093(2) Uani 0.6755(18) 1 d D U P A 1
H51A H 1.1602 0.5900 0.1958 0.139 Uiso 0.6755(18) 1 calc R U P A 1
H51B H 1.1369 0.4959 0.1873 0.139 Uiso 0.6755(18) 1 calc R U P A 1
H51C H 1.1952 0.5579 0.1153 0.139 Uiso 0.6755(18) 1 calc R U P A 1
C52 C 1.0234(8) 0.5389(7) 0.0928(5) 0.088(2) Uani 0.6755(18) 1 d D U P A 1
H52A H 1.0160 0.4794 0.1193 0.132 Uiso 0.6755(18) 1 calc R U P A 1
H52B H 0.9623 0.5624 0.0782 0.132 Uiso 0.6755(18) 1 calc R U P A 1
H52C H 1.0782 0.5390 0.0475 0.132 Uiso 0.6755(18) 1 calc R U P A 1
C53 C 0.6938(4) 0.6815(4) 0.2992(3) 0.0382(12) Uani 0.6755(18) 1 d D U P A 1
H53 H 0.6423 0.6565 0.3384 0.046 Uiso 0.6755(18) 1 calc R U P A 1
C54 C 0.6670(4) 0.7591(4) 0.2616(4) 0.0419(13) Uani 0.6755(18) 1 d D U P A 1
C55 C 0.7409(18) 0.806(2) 0.202(3) 0.0587(18) Uani 0.6755(18) 1 d D U P A 1
N5 N 0.7962(7) 0.8470(7) 0.1551(8) 0.097(3) Uani 0.6755(18) 1 d D U P A 1
C56 C 0.5654(5) 0.8039(4) 0.2791(4) 0.0392(13) Uani 0.6755(18) 1 d D U P A 1
C57 C 0.4965(5) 0.7797(4) 0.3476(4) 0.0378(13) Uani 0.6755(18) 1 d D U P A 1
H57 H 0.5155 0.7335 0.3829 0.045 Uiso 0.6755(18) 1 calc R U P A 1
C58 C 0.4008(5) 0.8208(4) 0.3662(3) 0.0355(13) Uani 0.6755(18) 1 d D U P A 1
C59 C 0.3702(8) 0.8879(5) 0.3123(4) 0.0408(19) Uani 0.6755(18) 1 d D U P A 1
H59 H 0.3053 0.9157 0.3239 0.049 Uiso 0.6755(18) 1 calc R U P A 1
C60 C 0.4355(10) 0.9128(9) 0.2425(6) 0.0481(15) Uani 0.6755(18) 1 d D U P A 1
C61 C 0.5324(6) 0.8726(8) 0.2275(5) 0.0446(19) Uani 0.6755(18) 1 d D U P A 1
H61 H 0.5776 0.8920 0.1812 0.054 Uiso 0.6755(18) 1 calc R U P A 1
C62 C 0.4068(8) 0.9880(7) 0.1837(5) 0.0624(14) Uani 0.6755(18) 1 d D U P A 1
C63 C 0.4334(10) 1.0708(7) 0.2005(7) 0.104(4) Uani 0.6755(18) 1 d D U P A 1
H63A H 0.4011 1.0771 0.2530 0.157 Uiso 0.6755(18) 1 calc R U P A 1
H63B H 0.5052 1.0688 0.1926 0.157 Uiso 0.6755(18) 1 calc R U P A 1
H63C H 0.4113 1.1202 0.1669 0.157 Uiso 0.6755(18) 1 calc R U P A 1
C64 C 0.4520(8) 0.9692(7) 0.1035(4) 0.081(3) Uani 0.6755(18) 1 d D U P A 1
H64A H 0.4306 0.9144 0.0981 0.122 Uiso 0.6755(18) 1 calc R U P A 1
H64B H 0.4303 1.0163 0.0677 0.122 Uiso 0.6755(18) 1 calc R U P A 1
H64C H 0.5242 0.9649 0.0933 0.122 Uiso 0.6755(18) 1 calc R U P A 1
C65 C 0.2943(7) 0.9960(9) 0.1893(6) 0.096(3) Uani 0.6755(18) 1 d D U P A 1
H65A H 0.2760 0.9424 0.1784 0.144 Uiso 0.6755(18) 1 calc R U P A 1
H65B H 0.2576 1.0054 0.2402 0.144 Uiso 0.6755(18) 1 calc R U P A 1
H65C H 0.2783 1.0450 0.1526 0.144 Uiso 0.6755(18) 1 calc R U P A 1
C1D C 0.2844(9) 0.7645(7) 0.5068(6) 0.0370(11) Uani 0.3245(18) 1 d D U P A 2
H1D H 0.3341 0.7197 0.4928 0.044 Uiso 0.3245(18) 1 calc R U P A 2
C2D C 0.2855(9) 0.8342(7) 0.4538(6) 0.0322(11) Uani 0.3245(18) 1 d D U P A 2
C3D C 0.216(6) 0.911(3) 0.468(3) 0.040(5) Uani 0.3245(18) 1 d D U P A 2
N1D N 0.155(2) 0.9679(15) 0.4721(14) 0.070(2) Uani 0.3245(18) 1 d D U P A 2
C58D C 0.3632(9) 0.8451(9) 0.3808(6) 0.0355(13) Uani 0.3245(18) 1 d D U P A 2
C57D C 0.4504(10) 0.7909(9) 0.3701(7) 0.0378(13) Uani 0.3245(18) 1 d D U P A 2
H57D H 0.4589 0.7468 0.4106 0.045 Uiso 0.3245(18) 1 calc R U P A 2
C56D C 0.5263(10) 0.7972(9) 0.3038(8) 0.0392(13) Uani 0.3245(18) 1 d D U P A 2
C61D C 0.5115(16) 0.8611(18) 0.2417(12) 0.0446(19) Uani 0.3245(18) 1 d D U P A 2
H61D H 0.5593 0.8637 0.1947 0.054 Uiso 0.3245(18) 1 calc R U P A 2
C60D C 0.428(2) 0.9197(19) 0.2492(12) 0.0481(15) Uani 0.3245(18) 1 d D U P A 2
C59D C 0.3552(17) 0.9120(13) 0.3194(9) 0.0408(19) Uani 0.3245(18) 1 d D U P A 2
H59D H 0.2993 0.9531 0.3256 0.049 Uiso 0.3245(18) 1 calc R U P A 2
C62D C 0.4073(15) 0.9933(12) 0.1859(9) 0.0624(14) Uani 0.3245(18) 1 d D U P A 2
C63D C 0.382(2) 1.0784(15) 0.2186(15) 0.104(4) Uani 0.3245(18) 1 d D U P A 2
H63D H 0.3278 1.0712 0.2642 0.157 Uiso 0.3245(18) 1 calc R U P A 2
H63E H 0.4402 1.0939 0.2313 0.157 Uiso 0.3245(18) 1 calc R U P A 2
H63F H 0.3622 1.1246 0.1813 0.157 Uiso 0.3245(18) 1 calc R U P A 2
C64D C 0.4921(15) 1.0026(15) 0.1145(10) 0.081(3) Uani 0.3245(18) 1 d D U P A 2
H64D H 0.5071 0.9477 0.0945 0.122 Uiso 0.3245(18) 1 calc R U P A 2
H64E H 0.4727 1.0485 0.0767 0.122 Uiso 0.3245(18) 1 calc R U P A 2
H64F H 0.5507 1.0177 0.1267 0.122 Uiso 0.3245(18) 1 calc R U P A 2
C65D C 0.3173(15) 0.9745(19) 0.1603(13) 0.096(3) Uani 0.3245(18) 1 d D U P A 2
H65D H 0.2602 0.9678 0.2040 0.144 Uiso 0.3245(18) 1 calc R U P A 2
H65E H 0.3020 1.0228 0.1228 0.144 Uiso 0.3245(18) 1 calc R U P A 2
H65F H 0.3327 0.9210 0.1381 0.144 Uiso 0.3245(18) 1 calc R U P A 2
C53D C 0.6116(8) 0.7343(8) 0.3032(7) 0.0382(12) Uani 0.3245(18) 1 d D U P A 2
H53D H 0.5993 0.6831 0.3390 0.046 Uiso 0.3245(18) 1 calc R U P A 2
C54D C 0.7053(8) 0.7366(9) 0.2603(8) 0.0419(13) Uani 0.3245(18) 1 d D U P A 2
C55D C 0.732(4) 0.812(5) 0.202(7) 0.0587(18) Uani 0.3245(18) 1 d D U P A 2
N5D N 0.7638(18) 0.8696(16) 0.157(2) 0.097(3) Uani 0.3245(18) 1 d D U P A 2
C45D C 0.7855(8) 0.6662(8) 0.2689(7) 0.0343(12) Uani 0.3245(18) 1 d D U P A 2
C44D C 0.7836(9) 0.6051(8) 0.3323(8) 0.0342(12) Uani 0.3245(18) 1 d D U P A 2
H44D H 0.7264 0.6064 0.3730 0.041 Uiso 0.3245(18) 1 calc R U P A 2
C43D C 0.8604(10) 0.5408(9) 0.3410(7) 0.0354(13) Uani 0.3245(18) 1 d D U P A 2
C48D C 0.9444(12) 0.5371(17) 0.2779(10) 0.0394(18) Uani 0.3245(18) 1 d D U P A 2
H48D H 0.9991 0.4963 0.2823 0.047 Uiso 0.3245(18) 1 calc R U P A 2
C47D C 0.9470(15) 0.5925(18) 0.2104(11) 0.0435(17) Uani 0.3245(18) 1 d D U P A 2
C46D C 0.8716(13) 0.6609(12) 0.2087(10) 0.0422(18) Uani 0.3245(18) 1 d D U P A 2
H46D H 0.8789 0.7049 0.1658 0.051 Uiso 0.3245(18) 1 calc R U P A 2
C49D C 1.0342(12) 0.5997(11) 0.1385(9) 0.0600(14) Uani 0.3245(18) 1 d D U P A 2
C50D C 0.9981(14) 0.6532(13) 0.0711(10) 0.093(2) Uani 0.3245(18) 1 d D U P A 2
H50D H 0.9714 0.7110 0.0829 0.140 Uiso 0.3245(18) 1 calc R U P A 2
H50E H 1.0535 0.6585 0.0262 0.140 Uiso 0.3245(18) 1 calc R U P A 2
H50F H 0.9465 0.6238 0.0615 0.140 Uiso 0.3245(18) 1 calc R U P A 2
C51D C 1.1164(12) 0.6463(14) 0.1505(12) 0.093(2) Uani 0.3245(18) 1 d D U P A 2
H51D H 1.0902 0.7042 0.1624 0.139 Uiso 0.3245(18) 1 calc R U P A 2
H51E H 1.1415 0.6129 0.1924 0.139 Uiso 0.3245(18) 1 calc R U P A 2
H51F H 1.1702 0.6515 0.1045 0.139 Uiso 0.3245(18) 1 calc R U P A 2
C52D C 1.0757(16) 0.5099(11) 0.1202(12) 0.088(2) Uani 0.3245(18) 1 d D U P A 2
H52D H 1.0234 0.4797 0.1124 0.132 Uiso 0.3245(18) 1 calc R U P A 2
H52E H 1.1296 0.5153 0.0742 0.132 Uiso 0.3245(18) 1 calc R U P A 2
H52F H 1.1008 0.4767 0.1621 0.132 Uiso 0.3245(18) 1 calc R U P A 2
C40D C 0.8467(8) 0.4803(7) 0.4100(6) 0.0361(11) Uani 0.3245(18) 1 d D U P A 2
H40D H 0.7798 0.4711 0.4351 0.043 Uiso 0.3245(18) 1 calc R U P A 2
C41D C 0.9139(9) 0.4344(9) 0.4448(7) 0.0350(12) Uani 0.3245(18) 1 d D U P A 2
C42D C 1.0200(10) 0.435(5) 0.406(2) 0.045(3) Uani 0.3245(18) 1 d D U P A 2
N4D N 1.1043(13) 0.441(2) 0.393(2) 0.077(3) Uani 0.3245(18) 1 d D U P A 2
C32D C 0.8889(9) 0.3763(8) 0.5203(6) 0.0353(12) Uani 0.3245(18) 1 d D U P A 2
C31D C 0.7955(10) 0.3840(9) 0.5690(7) 0.0374(13) Uani 0.3245(18) 1 d D U P A 2
H31D H 0.7478 0.4260 0.5530 0.045 Uiso 0.3245(18) 1 calc R U P A 2
C30D C 0.7674(10) 0.3330(10) 0.6410(8) 0.0355(13) Uani 0.3245(18) 1 d D U P A 2
C35D C 0.8366(15) 0.2662(18) 0.6622(11) 0.0413(17) Uani 0.3245(18) 1 d D U P A 2
H35D H 0.8192 0.2296 0.7094 0.050 Uiso 0.3245(18) 1 calc R U P A 2
C34D C 0.9300(15) 0.2537(18) 0.6140(13) 0.0399(12) Uani 0.3245(18) 1 d D U P A 2
C33D C 0.9577(11) 0.3111(13) 0.5453(11) 0.0362(16) Uani 0.3245(18) 1 d D U P A 2
H33D H 1.0235 0.3059 0.5153 0.043 Uiso 0.3245(18) 1 calc R U P A 2
C36D C 1.0075(13) 0.1811(11) 0.6356(10) 0.0464(11) Uani 0.3245(18) 1 d D U P A 2
C37D C 1.0654(19) 0.1440(18) 0.5652(13) 0.072(3) Uani 0.3245(18) 1 d D U P A 2
H37D H 1.0194 0.1265 0.5404 0.108 Uiso 0.3245(18) 1 calc R U P A 2
H37E H 1.1054 0.1881 0.5305 0.108 Uiso 0.3245(18) 1 calc R U P A 2
H37F H 1.1086 0.0934 0.5792 0.108 Uiso 0.3245(18) 1 calc R U P A 2
C38D C 1.0642(15) 0.2127(13) 0.6834(13) 0.083(2) Uani 0.3245(18) 1 d D U P A 2
H38D H 1.0174 0.2346 0.7266 0.124 Uiso 0.3245(18) 1 calc R U P A 2
H38E H 1.1073 0.1645 0.7016 0.124 Uiso 0.3245(18) 1 calc R U P A 2
H38F H 1.1042 0.2592 0.6529 0.124 Uiso 0.3245(18) 1 calc R U P A 2
C39D C 0.9570(15) 0.1043(12) 0.6912(11) 0.084(2) Uani 0.3245(18) 1 d D U P A 2
H39D H 0.9185 0.1248 0.7379 0.125 Uiso 0.3245(18) 1 calc R U P A 2
H39E H 0.9131 0.0808 0.6681 0.125 Uiso 0.3245(18) 1 calc R U P A 2
H39F H 1.0075 0.0589 0.7026 0.125 Uiso 0.3245(18) 1 calc R U P A 2
C27D C 0.6700(10) 0.3508(9) 0.6850(6) 0.0469(14) Uani 0.3245(18) 1 d D U P A 2
H27B H 0.6287 0.3857 0.6564 0.056 Uiso 0.3245(18) 1 calc R U P A 2
C28D C 0.6235(8) 0.3294(10) 0.7578(6) 0.0397(13) Uani 0.3245(18) 1 d D U P A 2
C29D C 0.681(3) 0.284(4) 0.811(2) 0.048(3) Uani 0.3245(18) 1 d D U P A 2
N3D N 0.712(3) 0.230(3) 0.8525(14) 0.082(3) Uani 0.3245(18) 1 d D U P A 2
C19D C 0.5186(8) 0.3584(9) 0.7916(7) 0.0413(14) Uani 0.3245(18) 1 d D U P A 2
C18D C 0.4675(9) 0.4268(9) 0.7551(7) 0.0384(13) Uani 0.3245(18) 1 d D U P A 2
H18D H 0.5005 0.4542 0.7066 0.046 Uiso 0.3245(18) 1 calc R U P A 2
C17D C 0.3687(10) 0.4580(9) 0.7866(7) 0.0408(14) Uani 0.3245(18) 1 d D U P A 2
C22D C 0.3218(14) 0.4161(13) 0.8595(9) 0.050(2) Uani 0.3245(18) 1 d D U P A 2
H22D H 0.2536 0.4308 0.8797 0.060 Uiso 0.3245(18) 1 calc R U P A 2
C21D C 0.3721(16) 0.3544(19) 0.9022(11) 0.0534(15) Uani 0.3245(18) 1 d D U P A 2
C20D C 0.4685(14) 0.3233(17) 0.8658(10) 0.0516(19) Uani 0.3245(18) 1 d D U P A 2
H20D H 0.5013 0.2766 0.8924 0.062 Uiso 0.3245(18) 1 calc R U P A 2
C23D C 0.3328(14) 0.3033(12) 0.9826(9) 0.0766(19) Uani 0.3245(18) 1 d D U P A 2
C24D C 0.4190(15) 0.2857(16) 1.0211(12) 0.109(3) Uani 0.3245(18) 1 d D U P A 2
H24D H 0.4760 0.2569 0.9888 0.164 Uiso 0.3245(18) 1 calc R U P A 2
H24E H 0.4370 0.3408 1.0291 0.164 Uiso 0.3245(18) 1 calc R U P A 2
H24F H 0.3989 0.2482 1.0697 0.164 Uiso 0.3245(18) 1 calc R U P A 2
C25D C 0.3067(19) 0.2132(13) 0.9760(12) 0.103(3) Uani 0.3245(18) 1 d D U P A 2
H25D H 0.3642 0.1833 0.9452 0.154 Uiso 0.3245(18) 1 calc R U P A 2
H25E H 0.2880 0.1790 1.0264 0.154 Uiso 0.3245(18) 1 calc R U P A 2
H25F H 0.2515 0.2200 0.9522 0.154 Uiso 0.3245(18) 1 calc R U P A 2
C26D C 0.2425(18) 0.3479(17) 1.0305(12) 0.114(3) Uani 0.3245(18) 1 d D U P A 2
H26D H 0.2576 0.4054 1.0354 0.172 Uiso 0.3245(18) 1 calc R U P A 2
H26E H 0.1876 0.3541 1.0065 0.172 Uiso 0.3245(18) 1 calc R U P A 2
H26F H 0.2240 0.3131 1.0807 0.172 Uiso 0.3245(18) 1 calc R U P A 2
C14D C 0.3218(8) 0.5273(7) 0.7406(7) 0.0373(12) Uani 0.3245(18) 1 d D U P A 2
H14D H 0.3479 0.5304 0.6877 0.045 Uiso 0.3245(18) 1 calc R U P A 2
C15D C 0.2478(10) 0.5872(9) 0.7616(7) 0.0390(12) Uani 0.3245(18) 1 d D U P A 2
C16D C 0.214(3) 0.599(3) 0.8412(11) 0.049(3) Uani 0.3245(18) 1 d D U P A 2
N2D N 0.1756(15) 0.6052(15) 0.9029(8) 0.084(2) Uani 0.3245(18) 1 d D U P A 2
C6D C 0.2060(9) 0.6554(8) 0.7080(6) 0.0325(12) Uani 0.3245(18) 1 d D U P A 2
C5D C 0.2580(10) 0.6804(8) 0.6337(7) 0.0325(12) Uani 0.3245(18) 1 d D U P A 2
H5D H 0.3219 0.6529 0.6166 0.039 Uiso 0.3245(18) 1 calc R U P A 2
C4D C 0.2204(9) 0.7450(9) 0.5824(7) 0.0300(12) Uani 0.3245(18) 1 d D U P A 2
C9D C 0.1231(13) 0.7844(14) 0.6072(11) 0.0357(14) Uani 0.3245(18) 1 d D U P A 2
H9D H 0.0968 0.8287 0.5742 0.043 Uiso 0.3245(18) 1 calc R U P A 2
C8D C 0.0665(14) 0.7581(19) 0.6799(12) 0.0365(11) Uani 0.3245(18) 1 d D U P A 2
C7D C 0.1101(13) 0.6984(15) 0.7311(9) 0.0362(18) Uani 0.3245(18) 1 d D U P A 2
H7D H 0.0744 0.6866 0.7824 0.043 Uiso 0.3245(18) 1 calc R U P A 2
C10D C -0.0385(11) 0.8019(11) 0.7108(10) 0.0502(11) Uani 0.3245(18) 1 d D U P A 2
C11D C -0.0285(14) 0.8945(11) 0.7213(12) 0.084(2) Uani 0.3245(18) 1 d D U P A 2
H11D H 0.0006 0.9282 0.6723 0.125 Uiso 0.3245(18) 1 calc R U P A 2
H11E H -0.0938 0.9219 0.7429 0.125 Uiso 0.3245(18) 1 calc R U P A 2
H11F H 0.0142 0.8928 0.7554 0.125 Uiso 0.3245(18) 1 calc R U P A 2
C12D C -0.1073(14) 0.8020(16) 0.6590(11) 0.087(3) Uani 0.3245(18) 1 d D U P A 2
H12D H -0.0792 0.8339 0.6090 0.131 Uiso 0.3245(18) 1 calc R U P A 2
H12E H -0.1143 0.7421 0.6546 0.131 Uiso 0.3245(18) 1 calc R U P A 2
H12F H -0.1723 0.8299 0.6806 0.131 Uiso 0.3245(18) 1 calc R U P A 2
C13D C -0.0838(13) 0.7520(13) 0.7882(10) 0.082(2) Uani 0.3245(18) 1 d D U P A 2
H13D H -0.0911 0.6924 0.7831 0.123 Uiso 0.3245(18) 1 calc R U P A 2
H13E H -0.0407 0.7512 0.8218 0.123 Uiso 0.3245(18) 1 calc R U P A 2
H13F H -0.1487 0.7803 0.8093 0.123 Uiso 0.3245(18) 1 calc R U P A 2
C66 C 0.5115(3) 0.7189(3) 0.5300(3) 0.0489(10) Uani 1 1 d . U . . .
H66 H 0.4501 0.7221 0.5172 0.059 Uiso 1 1 calc R U . . .
C67 C 0.5433(4) 0.7903(4) 0.5440(4) 0.0720(14) Uani 1 1 d . U . . .
H67 H 0.5024 0.8430 0.5411 0.086 Uiso 1 1 calc R U . . .
C68 C 0.6334(4) 0.7914(4) 0.5626(4) 0.0728(14) Uani 1 1 d . U . . .
C69 C 0.6891(4) 0.7141(4) 0.5658(4) 0.0744(14) Uani 1 1 d . U . . .
H69 H 0.7506 0.7113 0.5783 0.089 Uiso 1 1 calc R U . . .
C70 C 0.6594(4) 0.6397(4) 0.5517(3) 0.0629(13) Uani 1 1 d . U . . .
H70 H 0.7007 0.5872 0.5537 0.075 Uiso 1 1 calc R U . . .
C71 C 0.5686(3) 0.6421(3) 0.5346(2) 0.0437(9) Uani 1 1 d . U . . .
C72 C 0.5308(3) 0.5664(3) 0.5168(2) 0.0393(9) Uani 1 1 d D U . . .
N7 N 0.4658(5) 0.5845(5) 0.4721(4) 0.0527(14) Uani 0.6755(18) 1 d D U P A 1
N8 N 0.4312(6) 0.5129(5) 0.4562(4) 0.0548(15) Uani 0.6755(18) 1 d D U P A 1
N7D N 0.4412(10) 0.5772(12) 0.5006(9) 0.0527(14) Uani 0.3245(18) 1 d D U P A 2
N8D N 0.4076(13) 0.5036(12) 0.4859(9) 0.0548(15) Uani 0.3245(18) 1 d D U P A 2
C73 C 0.6593(6) 0.8760(5) 0.5756(6) 0.113(3) Uani 1 1 d . U . . .
H73A H 0.6059 0.9209 0.5697 0.170 Uiso 1 1 calc R U . . .
H73B H 0.6683 0.8697 0.6267 0.170 Uiso 1 1 calc R U . . .
H73C H 0.7206 0.8925 0.5388 0.170 Uiso 1 1 calc R U . . .
Cl1S Cl 0.4121(17) 0.3302(15) 0.2369(13) 0.386(10) Uiso 0.5 1 d D U P . .
C1S C 0.3441(14) 0.4225(11) 0.2400(11) 0.115(5) Uiso 0.5 1 d D U P . .
H1SA H 0.2735 0.4111 0.2553 0.172 Uiso 0.5 1 calc R U P . .
H1SB H 0.3572 0.4522 0.2785 0.172 Uiso 0.5 1 calc R U P . .
Cl2S Cl 0.3662(16) 0.4831(14) 0.1618(12) 0.367(9) Uiso 0.5 1 d D U P . .
Cl3S Cl 0.3911(16) 1.0185(11) 0.6249(11) 0.237(6) Uiso 0.332(7) 1 d D U P B 1
C2S C 0.293(3) 0.968(3) 0.635(3) 0.223(10) Uiso 0.332(7) 1 d D U P B 1
H2SA H 0.2371 1.0122 0.6334 0.334 Uiso 0.332(7) 1 calc R U P B 1
H2SB H 0.3040 0.9380 0.5909 0.334 Uiso 0.332(7) 1 calc R U P B 1
Cl4S Cl 0.2610(19) 0.8976(18) 0.7104(16) 0.312(11) Uiso 0.332(7) 1 d D U P B 1
Cl3F Cl 0.311(3) 1.011(2) 0.661(2) 0.237(6) Uiso 0.168(7) 1 d D U P B 2
C2F C 0.376(7) 0.941(4) 0.707(6) 0.237(6) Uiso 0.168(7) 1 d D U P B 2
H2FA H 0.3829 0.9671 0.7500 0.355 Uiso 0.168(7) 1 calc R U P B 2
H2FB H 0.4423 0.9328 0.6737 0.355 Uiso 0.168(7) 1 calc R U P B 2
Cl4F Cl 0.336(3) 0.846(2) 0.7410(19) 0.223(10) Uiso 0.168(7) 1 d D U P B 2

loop_
_atom_site_aniso_label
_atom_site_aniso_U_11
_atom_site_aniso_U_22
_atom_site_aniso_U_33
_atom_site_aniso_U_23
_atom_site_aniso_U_13
_atom_site_aniso_U_12
C1 0.038(2) 0.035(2) 0.027(2) 0.0097(18) 0.0003(18) 0.000(2)
C2 0.035(3) 0.031(2) 0.024(3) 0.008(2) -0.004(2) -0.0037(19)
C3 0.046(4) 0.032(3) 0.028(5) 0.008(3) 0.005(4) -0.004(3)
N1 0.078(5) 0.041(3) 0.057(7) 0.019(4) 0.013(4) 0.010(3)
C4 0.031(2) 0.026(3) 0.024(2) 0.0078(19) -0.0025(18) 0.001(2)
C5 0.030(2) 0.035(3) 0.022(3) 0.012(2) 0.000(2) 0.001(2)
C6 0.031(2) 0.035(2) 0.021(3) 0.008(2) 0.003(2) 0.0005(18)
C7 0.034(2) 0.036(2) 0.028(4) 0.003(3) 0.003(3) 0.0002(16)
C8 0.0313(18) 0.034(3) 0.034(2) 0.0009(18) 0.0029(16) 0.0020(15)
C9 0.034(3) 0.034(5) 0.031(2) 0.001(2) -0.0010(19) 0.004(2)
C10 0.037(2) 0.057(3) 0.040(2) 0.0000(19) 0.0077(17) 0.0133(19)
C11 0.067(4) 0.091(5) 0.084(5) -0.036(4) -0.004(4) 0.024(4)
C12 0.057(4) 0.107(6) 0.080(4) 0.000(5) -0.011(3) 0.031(5)
C13 0.046(4) 0.089(5) 0.085(5) 0.006(4) 0.010(3) 0.008(3)
C14 0.035(2) 0.038(2) 0.026(2) 0.0102(19) 0.0018(18) 0.001(2)
C15 0.037(3) 0.042(3) 0.026(2) 0.012(2) -0.0014(19) 0.000(2)
C16 0.038(8) 0.066(3) 0.031(2) 0.0044(19) -0.007(2) 0.013(5)
N2 0.074(6) 0.119(7) 0.039(3) -0.009(4) -0.008(3) 0.042(4)
C17 0.039(3) 0.046(3) 0.025(3) 0.009(2) -0.001(2) 0.002(2)
C18 0.040(3) 0.042(3) 0.023(2) 0.013(2) -0.005(2) 0.004(2)
C19 0.043(3) 0.047(4) 0.024(2) 0.011(2) -0.008(2) 0.007(2)
C20 0.057(4) 0.052(4) 0.029(3) 0.015(2) -0.003(3) 0.010(3)
C21 0.056(3) 0.061(3) 0.029(2) 0.0137(19) -0.004(2) 0.006(3)
C22 0.055(4) 0.054(4) 0.025(3) 0.012(3) 0.002(3) 0.006(3)
C23 0.085(4) 0.085(4) 0.028(2) 0.026(2) 0.007(2) 0.014(3)
C24 0.116(6) 0.113(6) 0.064(5) 0.036(4) -0.013(4) 0.023(5)
C25 0.101(5) 0.110(5) 0.064(5) 0.032(4) 0.011(4) -0.017(4)
C26 0.124(7) 0.145(7) 0.052(4) 0.000(4) -0.001(5) 0.004(6)
C27 0.045(2) 0.054(3) 0.029(2) 0.009(2) -0.004(2) 0.009(2)
C28 0.041(3) 0.044(2) 0.027(3) 0.006(2) -0.005(2) 0.002(3)
C29 0.038(4) 0.065(6) 0.033(2) 0.009(2) -0.007(2) 0.001(4)
N3 0.085(10) 0.105(7) 0.047(5) 0.011(5) -0.025(6) 0.015(5)
C30 0.038(2) 0.039(3) 0.025(3) 0.006(3) -0.009(2) 0.0028(19)
C31 0.033(3) 0.043(3) 0.029(3) 0.006(3) -0.006(2) 0.003(2)
C32 0.030(3) 0.039(2) 0.030(3) 0.005(2) -0.004(2) 0.002(2)
C33 0.033(4) 0.039(2) 0.036(3) -0.0029(19) -0.013(3) 0.002(3)
C34 0.043(2) 0.0373(19) 0.038(3) -0.001(2) -0.015(2) 0.0065(18)
C35 0.047(2) 0.039(3) 0.034(4) 0.002(3) -0.016(3) 0.0096(18)
C36 0.048(2) 0.046(2) 0.044(2) -0.0014(18) -0.0203(19) 0.0143(19)
C37 0.075(7) 0.067(6) 0.076(4) -0.018(4) -0.030(4) 0.022(4)
C38 0.066(4) 0.079(5) 0.112(6) -0.012(5) -0.049(4) 0.015(3)
C39 0.092(6) 0.078(5) 0.070(4) 0.013(4) -0.030(4) 0.022(4)
C40 0.032(2) 0.038(2) 0.030(2) 0.0070(18) -0.0036(18) -0.001(2)
C41 0.033(2) 0.033(3) 0.032(3) 0.002(2) -0.003(2) 0.0033(19)
C42 0.0343(19) 0.052(4) 0.041(6) 0.005(6) -0.0052(18) 0.0012(17)
N4 0.041(2) 0.069(9) 0.105(11) 0.023(5) -0.016(3) 0.000(3)
C43 0.029(3) 0.039(3) 0.029(2) 0.0024(18) 0.001(2) 0.002(2)
C44 0.030(3) 0.037(3) 0.024(3) 0.009(2) 0.0025(19) 0.000(2)
C45 0.034(2) 0.035(3) 0.023(3) 0.012(2) -0.0006(19) -0.003(2)
C46 0.041(2) 0.044(5) 0.028(3) 0.006(3) 0.0069(19) -0.003(3)
C47 0.035(3) 0.051(2) 0.034(2) 0.0007(19) 0.008(2) -0.005(2)
C48 0.031(4) 0.043(2) 0.036(2) -0.0001(17) 0.003(3) -0.004(4)
C49 0.048(3) 0.062(3) 0.044(3) 0.004(2) 0.024(2) -0.004(2)
C50 0.081(5) 0.084(5) 0.080(5) 0.019(4) 0.023(4) -0.012(4)
C51 0.053(4) 0.103(5) 0.097(6) 0.003(4) 0.014(3) -0.008(3)
C52 0.081(6) 0.104(5) 0.057(5) -0.017(4) 0.025(3) -0.008(4)
C53 0.038(2) 0.043(2) 0.023(2) 0.009(2) 0.0006(19) -0.0016(19)
C54 0.042(3) 0.043(3) 0.027(2) 0.011(2) 0.002(2) 0.002(2)
C55 0.046(4) 0.055(5) 0.049(3) 0.022(4) 0.007(5) 0.004(3)
N5 0.063(7) 0.070(6) 0.103(5) 0.050(5) 0.027(6) 0.008(4)
C56 0.039(3) 0.040(2) 0.026(3) 0.012(2) 0.001(2) -0.001(2)
C57 0.034(3) 0.042(3) 0.024(3) 0.012(2) 0.001(2) 0.002(2)
C58 0.035(3) 0.037(3) 0.024(2) 0.012(2) -0.002(2) 0.003(2)
C59 0.045(4) 0.040(5) 0.026(2) 0.010(3) -0.003(2) 0.006(3)
C60 0.055(3) 0.046(3) 0.026(2) 0.017(2) -0.001(2) 0.009(2)
C61 0.047(4) 0.045(4) 0.024(4) 0.015(2) 0.004(3) 0.006(3)
C62 0.074(3) 0.055(3) 0.029(2) 0.0235(19) 0.0022(19) 0.026(2)
C63 0.158(10) 0.070(4) 0.068(6) 0.020(3) -0.030(7) 0.015(5)
C64 0.091(6) 0.090(7) 0.036(3) 0.017(3) -0.003(3) 0.025(4)
C65 0.084(5) 0.116(7) 0.059(7) 0.028(5) -0.015(4) 0.031(4)
C1D 0.038(2) 0.035(2) 0.027(2) 0.0097(18) 0.0003(18) 0.000(2)
C2D 0.035(3) 0.031(2) 0.024(3) 0.008(2) -0.004(2) -0.0037(19)
C3D 0.046(4) 0.032(3) 0.028(5) 0.008(3) 0.005(4) -0.004(3)
N1D 0.078(5) 0.041(3) 0.057(7) 0.019(4) 0.013(4) 0.010(3)
C58D 0.035(3) 0.037(3) 0.024(2) 0.012(2) -0.002(2) 0.003(2)
C57D 0.034(3) 0.042(3) 0.024(3) 0.012(2) 0.001(2) 0.002(2)
C56D 0.039(3) 0.040(2) 0.026(3) 0.012(2) 0.001(2) -0.001(2)
C61D 0.047(4) 0.045(4) 0.024(4) 0.015(2) 0.004(3) 0.006(3)
C60D 0.055(3) 0.046(3) 0.026(2) 0.017(2) -0.001(2) 0.009(2)
C59D 0.045(4) 0.040(5) 0.026(2) 0.010(3) -0.003(2) 0.006(3)
C62D 0.074(3) 0.055(3) 0.029(2) 0.0235(19) 0.0022(19) 0.026(2)
C63D 0.158(10) 0.070(4) 0.068(6) 0.020(3) -0.030(7) 0.015(5)
C64D 0.091(6) 0.090(7) 0.036(3) 0.017(3) -0.003(3) 0.025(4)
C65D 0.084(5) 0.116(7) 0.059(7) 0.028(5) -0.015(4) 0.031(4)
C53D 0.038(2) 0.043(2) 0.023(2) 0.009(2) 0.0006(19) -0.0016(19)
C54D 0.042(3) 0.043(3) 0.027(2) 0.011(2) 0.002(2) 0.002(2)
C55D 0.046(4) 0.055(5) 0.049(3) 0.022(4) 0.007(5) 0.004(3)
N5D 0.063(7) 0.070(6) 0.103(5) 0.050(5) 0.027(6) 0.008(4)
C45D 0.034(2) 0.035(3) 0.023(3) 0.012(2) -0.0006(19) -0.003(2)
C44D 0.030(3) 0.037(3) 0.024(3) 0.009(2) 0.0025(19) 0.000(2)
C43D 0.029(3) 0.039(3) 0.029(2) 0.0024(18) 0.001(2) 0.002(2)
C48D 0.031(4) 0.043(2) 0.036(2) -0.0001(17) 0.003(3) -0.004(4)
C47D 0.035(3) 0.051(2) 0.034(2) 0.0007(19) 0.008(2) -0.005(2)
C46D 0.041(2) 0.044(5) 0.028(3) 0.006(3) 0.0069(19) -0.003(3)
C49D 0.048(3) 0.062(3) 0.044(3) 0.004(2) 0.024(2) -0.004(2)
C50D 0.081(5) 0.084(5) 0.080(5) 0.019(4) 0.023(4) -0.012(4)
C51D 0.053(4) 0.103(5) 0.097(6) 0.003(4) 0.014(3) -0.008(3)
C52D 0.081(6) 0.104(5) 0.057(5) -0.017(4) 0.025(3) -0.008(4)
C40D 0.032(2) 0.038(2) 0.030(2) 0.0070(18) -0.0036(18) -0.001(2)
C41D 0.033(2) 0.033(3) 0.032(3) 0.002(2) -0.003(2) 0.0033(19)
C42D 0.0343(19) 0.052(4) 0.041(6) 0.005(6) -0.0052(18) 0.0012(17)
N4D 0.041(2) 0.069(9) 0.105(11) 0.023(5) -0.016(3) 0.000(3)
C32D 0.030(3) 0.039(2) 0.030(3) 0.005(2) -0.004(2) 0.002(2)
C31D 0.033(3) 0.043(3) 0.029(3) 0.006(3) -0.006(2) 0.003(2)
C30D 0.038(2) 0.039(3) 0.025(3) 0.006(3) -0.009(2) 0.0028(19)
C35D 0.047(2) 0.039(3) 0.034(4) 0.002(3) -0.016(3) 0.0096(18)
C34D 0.043(2) 0.0373(19) 0.038(3) -0.001(2) -0.015(2) 0.0065(18)
C33D 0.033(4) 0.039(2) 0.036(3) -0.0029(19) -0.013(3) 0.002(3)
C36D 0.048(2) 0.046(2) 0.044(2) -0.0014(18) -0.0203(19) 0.0143(19)
C37D 0.075(7) 0.067(6) 0.076(4) -0.018(4) -0.030(4) 0.022(4)
C38D 0.066(4) 0.079(5) 0.112(6) -0.012(5) -0.049(4) 0.015(3)
C39D 0.092(6) 0.078(5) 0.070(4) 0.013(4) -0.030(4) 0.022(4)
C27D 0.045(2) 0.054(3) 0.029(2) 0.009(2) -0.004(2) 0.009(2)
C28D 0.041(3) 0.044(2) 0.027(3) 0.006(2) -0.005(2) 0.002(3)
C29D 0.038(4) 0.065(6) 0.033(2) 0.009(2) -0.007(2) 0.001(4)
N3D 0.085(10) 0.105(7) 0.047(5) 0.011(5) -0.025(6) 0.015(5)
C19D 0.043(3) 0.047(4) 0.024(2) 0.011(2) -0.008(2) 0.007(2)
C18D 0.040(3) 0.042(3) 0.023(2) 0.013(2) -0.005(2) 0.004(2)
C17D 0.039(3) 0.046(3) 0.025(3) 0.009(2) -0.001(2) 0.002(2)
C22D 0.055(4) 0.054(4) 0.025(3) 0.012(3) 0.002(3) 0.006(3)
C21D 0.056(3) 0.061(3) 0.029(2) 0.0137(19) -0.004(2) 0.006(3)
C20D 0.057(4) 0.052(4) 0.029(3) 0.015(2) -0.003(3) 0.010(3)
C23D 0.085(4) 0.085(4) 0.028(2) 0.026(2) 0.007(2) 0.014(3)
C24D 0.116(6) 0.113(6) 0.064(5) 0.036(4) -0.013(4) 0.023(5)
C25D 0.101(5) 0.110(5) 0.064(5) 0.032(4) 0.011(4) -0.017(4)
C26D 0.124(7) 0.145(7) 0.052(4) 0.000(4) -0.001(5) 0.004(6)
C14D 0.035(2) 0.038(2) 0.026(2) 0.0102(19) 0.0018(18) 0.001(2)
C15D 0.037(3) 0.042(3) 0.026(2) 0.012(2) -0.0014(19) 0.000(2)
C16D 0.038(8) 0.066(3) 0.031(2) 0.0044(19) -0.007(2) 0.013(5)
N2D 0.074(6) 0.119(7) 0.039(3) -0.009(4) -0.008(3) 0.042(4)
C6D 0.031(2) 0.035(2) 0.021(3) 0.008(2) 0.003(2) 0.0005(18)
C5D 0.030(2) 0.035(3) 0.022(3) 0.012(2) 0.000(2) 0.001(2)
C4D 0.031(2) 0.026(3) 0.024(2) 0.0078(19) -0.0025(18) 0.001(2)
C9D 0.034(3) 0.034(5) 0.031(2) 0.001(2) -0.0010(19) 0.004(2)
C8D 0.0313(18) 0.034(3) 0.034(2) 0.0009(18) 0.0029(16) 0.0020(15)
C7D 0.034(2) 0.036(2) 0.028(4) 0.003(3) 0.003(3) 0.0002(16)
C10D 0.037(2) 0.057(3) 0.040(2) 0.0000(19) 0.0077(17) 0.0133(19)
C11D 0.067(4) 0.091(5) 0.084(5) -0.036(4) -0.004(4) 0.024(4)
C12D 0.057(4) 0.107(6) 0.080(4) 0.000(5) -0.011(3) 0.031(5)
C13D 0.046(4) 0.089(5) 0.085(5) 0.006(4) 0.010(3) 0.008(3)
C66 0.040(2) 0.045(2) 0.063(3) -0.0044(19) -0.023(2) 0.0050(17)
C67 0.064(3) 0.067(3) 0.088(4) -0.014(3) -0.025(3) -0.001(2)
C68 0.058(3) 0.085(3) 0.080(4) -0.028(3) -0.015(2) -0.006(2)
C69 0.052(3) 0.092(3) 0.086(4) -0.021(3) -0.025(3) -0.004(2)
C70 0.045(2) 0.073(3) 0.073(3) -0.015(2) -0.021(2) 0.006(2)
C71 0.0345(19) 0.056(2) 0.035(2) -0.0006(17) -0.0061(16) 0.0021(17)
C72 0.0315(18) 0.046(2) 0.032(2) 0.0077(16) -0.0048(15) 0.0042(15)
N7 0.053(3) 0.049(2) 0.055(3) 0.011(3) -0.026(2) -0.003(2)
N8 0.061(3) 0.051(2) 0.055(4) 0.014(3) -0.034(3) -0.004(2)
N7D 0.053(3) 0.049(2) 0.055(3) 0.011(3) -0.026(2) -0.003(2)
N8D 0.061(3) 0.051(2) 0.055(4) 0.014(3) -0.034(3) -0.004(2)
C73 0.091(5) 0.109(5) 0.157(8) -0.053(5) -0.033(5) -0.021(4)

loop_
_atom_type_symbol
_atom_type_description
_atom_type_scat_dispersion_real
_atom_type_scat_dispersion_imag
_atom_type_scat_source
C C 0.0033 0.0016 'International Tables Vol C Tables 4.2.6.8 and 6.1.1.4'
H H 0.0000 0.0000 'International Tables Vol C Tables 4.2.6.8 and 6.1.1.4'
N N 0.0061 0.0033 'International Tables Vol C Tables 4.2.6.8 and 6.1.1.4'
Cl Cl 0.1484 0.1585 'International Tables Vol C Tables 4.2.6.8 and 6.1.1.4'

loop_
_geom_angle_atom_site_label_1
_geom_angle_atom_site_label_2
_geom_angle_atom_site_label_3
_geom_angle
_geom_angle_site_symmetry_1
_geom_angle_site_symmetry_3
C2 C1 C58 131.8(5) . .
C2 C1 H1 114.1 . .
C58 C1 H1 114.1 . .
C1 C2 C3 121.1(9) . .
C1 C2 C4 124.1(5) . .
C3 C2 C4 114.9(9) . .
N1 C3 C2 176(3) . .
C5 C4 C9 118.4(5) . .
C5 C4 C2 119.1(5) . .
C9 C4 C2 122.4(5) . .
C6 C5 C4 121.1(5) . .
C6 C5 H5 119.4 . .
C4 C5 H5 119.4 . .
C5 C6 C7 119.2(5) . .
C5 C6 C14 117.8(5) . .
C7 C6 C14 123.0(6) . .
C8 C7 C6 121.3(7) . .
C8 C7 H7 119.4 . .
C6 C7 H7 119.4 . .
C7 C8 C9 118.9(6) . .
C7 C8 C10 121.0(7) . .
C9 C8 C10 120.2(7) . .
C8 C9 C4 121.1(6) . .
C8 C9 H9 119.5 . .
C4 C9 H9 119.5 . .
C11 C10 C12 110.6(8) . .
C11 C10 C13 108.2(8) . .
C12 C10 C13 107.4(8) . .
C11 C10 C8 110.1(8) . .
C12 C10 C8 109.7(7) . .
C13 C10 C8 110.8(8) . .
C10 C11 H11A 109.5 . .
C10 C11 H11B 109.5 . .
H11A C11 H11B 109.5 . .
C10 C11 H11C 109.5 . .
H11A C11 H11C 109.5 . .
H11B C11 H11C 109.5 . .
C10 C12 H12A 109.5 . .
C10 C12 H12B 109.5 . .
H12A C12 H12B 109.5 . .
C10 C12 H12C 109.5 . .
H12A C12 H12C 109.5 . .
H12B C12 H12C 109.5 . .
C10 C13 H13A 109.5 . .
C10 C13 H13B 109.5 . .
H13A C13 H13B 109.5 . .
C10 C13 H13C 109.5 . .
H13A C13 H13C 109.5 . .
H13B C13 H13C 109.5 . .
C15 C14 C6 131.4(5) . .
C15 C14 H14 114.3 . .
C6 C14 H14 114.3 . .
C14 C15 C16 119.9(8) . .
C14 C15 C17 124.2(5) . .
C16 C15 C17 115.9(8) . .
N2 C16 C15 172(2) . .
C18 C17 C22 118.4(5) . .
C18 C17 C15 121.5(5) . .
C22 C17 C15 120.1(6) . .
C17 C18 C19 121.8(5) . .
C17 C18 H18 119.1 . .
C19 C18 H18 119.1 . .
C18 C19 C20 117.8(6) . .
C18 C19 C27 116.9(6) . .
C20 C19 C27 125.2(6) . .
C21 C20 C19 121.9(6) . .
C21 C20 H20 119.0 . .
C19 C20 H20 119.0 . .
C20 C21 C22 118.1(6) . .
C20 C21 C23 124.6(7) . .
C22 C21 C23 117.2(7) . .
C17 C22 C21 121.8(6) . .
C17 C22 H22 119.1 . .
C21 C22 H22 119.1 . .
C24 C23 C26 112.2(10) . .
C24 C23 C25 108.1(10) . .
C26 C23 C25 102.4(9) . .
C24 C23 C21 113.7(8) . .
C26 C23 C21 108.7(9) . .
C25 C23 C21 111.2(8) . .
C23 C24 H24A 109.5 . .
C23 C24 H24B 109.5 . .
H24A C24 H24B 109.5 . .
C23 C24 H24C 109.5 . .
H24A C24 H24C 109.5 . .
H24B C24 H24C 109.5 . .
C23 C25 H25A 109.5 . .
C23 C25 H25B 109.5 . .
H25A C25 H25B 109.5 . .
C23 C25 H25C 109.5 . .
H25A C25 H25C 109.5 . .
H25B C25 H25C 109.5 . .
C23 C26 H26A 109.5 . .
C23 C26 H26B 109.5 . .
H26A C26 H26B 109.5 . .
C23 C26 H26C 109.5 . .
H26A C26 H26C 109.5 . .
H26B C26 H26C 109.5 . .
C28 C27 C19 133.2(6) . .
C28 C27 H27 113.4 . .
C19 C27 H27 113.4 . .
C27 C28 C29 119.9(9) . .
C27 C28 C30 124.2(5) . .
C29 C28 C30 115.8(9) . .
N3 C29 C28 172(3) . .
C31 C30 C35 117.7(5) . .
C31 C30 C28 120.4(5) . .
C35 C30 C28 121.9(5) . .
C30 C31 C32 122.3(5) . .
C30 C31 H31 118.9 . .
C32 C31 H31 118.9 . .
C33 C32 C31 118.0(6) . .
C33 C32 C40 125.7(6) . .
C31 C32 C40 116.2(5) . .
C34 C33 C32 122.2(7) . .
C34 C33 H33 118.9 . .
C32 C33 H33 118.9 . .
C33 C34 C35 117.7(6) . .
C33 C34 C36 120.4(7) . .
C35 C34 C36 121.9(7) . .
C34 C35 C30 121.9(6) . .
C34 C35 H35 119.0 . .
C30 C35 H35 119.0 . .
C38 C36 C39 105.1(8) . .
C38 C36 C37 113.2(8) . .
C39 C36 C37 107.4(8) . .
C38 C36 C34 109.0(8) . .
C39 C36 C34 111.6(7) . .
C37 C36 C34 110.5(8) . .
C36 C37 H37A 109.5 . .
C36 C37 H37B 109.5 . .
H37A C37 H37B 109.5 . .
C36 C37 H37C 109.5 . .
H37A C37 H37C 109.5 . .
H37B C37 H37C 109.5 . .
C36 C38 H38A 109.5 . .
C36 C38 H38B 109.5 . .
H38A C38 H38B 109.5 . .
C36 C38 H38C 109.5 . .
H38A C38 H38C 109.5 . .
H38B C38 H38C 109.5 . .
C36 C39 H39A 109.5 . .
C36 C39 H39B 109.5 . .
H39A C39 H39B 109.5 . .
C36 C39 H39C 109.5 . .
H39A C39 H39C 109.5 . .
H39B C39 H39C 109.5 . .
C41 C40 C32 131.0(5) . .
C41 C40 H40 114.5 . .
C32 C40 H40 114.5 . .
C40 C41 C42 120.3(8) . .
C40 C41 C43 123.4(5) . .
C42 C41 C43 116.1(8) . .
N4 C42 C41 173(3) . .
C44 C43 C48 118.7(5) . .
C44 C43 C41 120.8(5) . .
C48 C43 C41 120.5(5) . .
C43 C44 C45 121.5(5) . .
C43 C44 H44 119.2 . .
C45 C44 H44 119.2 . .
C46 C45 C44 117.0(6) . .
C46 C45 C53 125.0(6) . .
C44 C45 C53 118.1(5) . .
C47 C46 C45 122.7(7) . .
C47 C46 H46 118.7 . .
C45 C46 H46 118.7 . .
C48 C47 C46 117.5(6) . .
C48 C47 C49 117.1(7) . .
C46 C47 C49 124.8(7) . .
C47 C48 C43 121.9(6) . .
C47 C48 H48 119.1 . .
C43 C48 H48 119.1 . .
C52 C49 C50 111.8(9) . .
C52 C49 C51 106.3(8) . .
C50 C49 C51 108.1(8) . .
C52 C49 C47 108.8(8) . .
C50 C49 C47 110.2(8) . .
C51 C49 C47 111.6(7) . .
C49 C50 H50A 109.5 . .
C49 C50 H50B 109.5 . .
H50A C50 H50B 109.5 . .
C49 C50 H50C 109.5 . .
H50A C50 H50C 109.5 . .
H50B C50 H50C 109.5 . .
C49 C51 H51A 109.5 . .
C49 C51 H51B 109.5 . .
H51A C51 H51B 109.5 . .
C49 C51 H51C 109.5 . .
H51A C51 H51C 109.5 . .
H51B C51 H51C 109.5 . .
C49 C52 H52A 109.5 . .
C49 C52 H52B 109.5 . .
H52A C52 H52B 109.5 . .
C49 C52 H52C 109.5 . .
H52A C52 H52C 109.5 . .
H52B C52 H52C 109.5 . .
C54 C53 C45 130.8(5) . .
C54 C53 H53 114.6 . .
C45 C53 H53 114.6 . .
C53 C54 C55 119.7(9) . .
C53 C54 C56 124.2(5) . .
C55 C54 C56 116.1(9) . .
N5 C55 C54 176(4) . .
C57 C56 C61 116.3(5) . .
C57 C56 C54 121.2(5) . .
C61 C56 C54 122.5(5) . .
C58 C57 C56 122.8(5) . .
C58 C57 H57 118.6 . .
C56 C57 H57 118.6 . .
C57 C58 C59 119.0(6) . .
C57 C58 C1 115.8(5) . .
C59 C58 C1 125.2(6) . .
C60 C59 C58 120.2(7) . .
C60 C59 H59 119.9 . .
C58 C59 H59 119.9 . .
C59 C60 C61 119.0(6) . .
C59 C60 C62 121.8(7) . .
C61 C60 C62 119.0(7) . .
C60 C61 C56 122.6(6) . .
C60 C61 H61 118.7 . .
C56 C61 H61 118.7 . .
C63 C62 C64 115.5(9) . .
C63 C62 C60 107.4(9) . .
C64 C62 C60 111.1(8) . .
C63 C62 C65 108.6(9) . .
C64 C62 C65 102.7(8) . .
C60 C62 C65 111.5(8) . .
C62 C63 H63A 109.5 . .
C62 C63 H63B 109.5 . .
H63A C63 H63B 109.5 . .
C62 C63 H63C 109.5 . .
H63A C63 H63C 109.5 . .
H63B C63 H63C 109.5 . .
C62 C64 H64A 109.5 . .
C62 C64 H64B 109.5 . .
H64A C64 H64B 109.5 . .
C62 C64 H64C 109.5 . .
H64A C64 H64C 109.5 . .
H64B C64 H64C 109.5 . .
C62 C65 H65A 109.5 . .
C62 C65 H65B 109.5 . .
H65A C65 H65B 109.5 . .
C62 C65 H65C 109.5 . .
H65A C65 H65C 109.5 . .
H65B C65 H65C 109.5 . .
C2D C1D C4D 131.5(11) . .
C2D C1D H1D 114.3 . .
C4D C1D H1D 114.3 . .
C1D C2D C3D 120.7(18) . .
C1D C2D C58D 123.6(10) . .
C3D C2D C58D 115.3(18) . .
N1D C3D C2D 170(10) . .
C57D C58D C59D 115.8(10) . .
C57D C58D C2D 121.0(9) . .
C59D C58D C2D 123.1(11) . .
C58D C57D C56D 124.4(10) . .
C58D C57D H57D 117.8 . .
C56D C57D H57D 117.8 . .
C57D C56D C61D 117.7(11) . .
C57D C56D C53D 116.4(11) . .
C61D C56D C53D 125.9(12) . .
C60D C61D C56D 121.0(13) . .
C60D C61D H61D 119.5 . .
C56D C61D H61D 119.5 . .
C61D C60D C59D 118.3(12) . .
C61D C60D C62D 124.5(13) . .
C59D C60D C62D 117.2(13) . .
C58D C59D C60D 122.6(12) . .
C58D C59D H59D 118.7 . .
C60D C59D H59D 118.7 . .
C64D C62D C63D 110.7(15) . .
C64D C62D C65D 105.6(14) . .
C63D C62D C65D 108.3(16) . .
C64D C62D C60D 114.4(13) . .
C63D C62D C60D 108.1(15) . .
C65D C62D C60D 109.6(16) . .
C62D C63D H63D 109.5 . .
C62D C63D H63E 109.5 . .
H63D C63D H63E 109.5 . .
C62D C63D H63F 109.5 . .
H63D C63D H63F 109.5 . .
H63E C63D H63F 109.5 . .
C62D C64D H64D 109.5 . .
C62D C64D H64E 109.5 . .
H64D C64D H64E 109.5 . .
C62D C64D H64F 109.5 . .
H64D C64D H64F 109.5 . .
H64E C64D H64F 109.5 . .
C62D C65D H65D 109.5 . .
C62D C65D H65E 109.5 . .
H65D C65D H65E 109.5 . .
C62D C65D H65F 109.5 . .
H65D C65D H65F 109.5 . .
H65E C65D H65F 109.5 . .
C54D C53D C56D 130.8(11) . .
C54D C53D H53D 114.6 . .
C56D C53D H53D 114.6 . .
C53D C54D C55D 119.4(18) . .
C53D C54D C45D 123.7(10) . .
C55D C54D C45D 116.8(18) . .
N5D C55D C54D 173(9) . .
C44D C45D C46D 115.9(10) . .
C44D C45D C54D 124.8(10) . .
C46D C45D C54D 119.3(10) . .
C45D C44D C43D 124.6(10) . .
C45D C44D H44D 117.7 . .
C43D C44D H44D 117.7 . .
C44D C43D C48D 117.1(11) . .
C44D C43D C40D 118.2(11) . .
C48D C43D C40D 124.6(12) . .
C47D C48D C43D 120.8(13) . .
C47D C48D H48D 119.6 . .
C43D C48D H48D 119.6 . .
C48D C47D C46D 118.3(12) . .
C48D C47D C49D 127.0(13) . .
C46D C47D C49D 113.7(12) . .
C47D C46D C45D 122.5(11) . .
C47D C46D H46D 118.8 . .
C45D C46D H46D 118.8 . .
C52D C49D C51D 109.1(14) . .
C52D C49D C50D 109.4(14) . .
C51D C49D C50D 108.0(14) . .
C52D C49D C47D 110.2(14) . .
C51D C49D C47D 110.3(15) . .
C50D C49D C47D 109.7(12) . .
C49D C50D H50D 109.5 . .
C49D C50D H50E 109.5 . .
H50D C50D H50E 109.5 . .
C49D C50D H50F 109.5 . .
H50D C50D H50F 109.5 . .
H50E C50D H50F 109.5 . .
C49D C51D H51D 109.5 . .
C49D C51D H51E 109.5 . .
H51D C51D H51E 109.5 . .
C49D C51D H51F 109.5 . .
H51D C51D H51F 109.5 . .
H51E C51D H51F 109.5 . .
C49D C52D H52D 109.5 . .
C49D C52D H52E 109.5 . .
H52D C52D H52E 109.5 . .
C49D C52D H52F 109.5 . .
H52D C52D H52F 109.5 . .
H52E C52D H52F 109.5 . .
C41D C40D C43D 130.1(11) . .
C41D C40D H40D 114.9 . .
C43D C40D H40D 114.9 . .
C40D C41D C42D 119.5(17) . .
C40D C41D C32D 124.7(10) . .
C42D C41D C32D 115.7(17) . .
N4D C42D C41D 162(6) . .
C31D C32D C33D 116.4(10) . .
C31D C32D C41D 120.8(9) . .
C33D C32D C41D 122.8(10) . .
C32D C31D C30D 123.9(10) . .
C32D C31D H31D 118.0 . .
C30D C31D H31D 118.0 . .
C35D C30D C31D 117.7(11) . .
C35D C30D C27D 125.3(13) . .
C31D C30D C27D 117.0(11) . .
C34D C35D C30D 120.4(13) . .
C34D C35D H35D 119.8 . .
C30D C35D H35D 119.8 . .
C35D C34D C33D 119.8(12) . .
C35D C34D C36D 121.7(13) . .
C33D C34D C36D 118.5(13) . .
C34D C33D C32D 121.4(11) . .
C34D C33D H33D 119.3 . .
C32D C33D H33D 119.3 . .
C37D C36D C38D 118.7(16) . .
C37D C36D C39D 106.1(14) . .
C38D C36D C39D 101.4(14) . .
C37D C36D C34D 108.9(14) . .
C38D C36D C34D 110.1(16) . .
C39D C36D C34D 111.3(14) . .
C36D C37D H37D 109.5 . .
C36D C37D H37E 109.5 . .
H37D C37D H37E 109.5 . .
C36D C37D H37F 109.5 . .
H37D C37D H37F 109.5 . .
H37E C37D H37F 109.5 . .
C36D C38D H38D 109.5 . .
C36D C38D H38E 109.5 . .
H38D C38D H38E 109.5 . .
C36D C38D H38F 109.5 . .
H38D C38D H38F 109.5 . .
H38E C38D H38F 109.5 . .
C36D C39D H39D 109.5 . .
C36D C39D H39E 109.5 . .
H39D C39D H39E 109.5 . .
C36D C39D H39F 109.5 . .
H39D C39D H39F 109.5 . .
H39E C39D H39F 109.5 . .
C28D C27D C30D 134.2(12) . .
C28D C27D H27B 112.9 . .
C30D C27D H27B 112.9 . .
C27D C28D C29D 119.1(18) . .
C27D C28D C19D 124.1(10) . .
C29D C28D C19D 116.3(18) . .
N3D C29D C28D 161(7) . .
C18D C19D C20D 116.2(10) . .
C18D C19D C28D 122.0(10) . .
C20D C19D C28D 121.6(11) . .
C19D C18D C17D 123.5(10) . .
C19D C18D H18D 118.2 . .
C17D C18D H18D 118.2 . .
C18D C17D C22D 116.8(11) . .
C18D C17D C14D 118.0(11) . .
C22D C17D C14D 125.1(12) . .
C21D C22D C17D 122.3(13) . .
C21D C22D H22D 118.9 . .
C17D C22D H22D 118.9 . .
C22D C21D C20D 117.3(12) . .
C22D C21D C23D 128.9(13) . .
C20D C21D C23D 113.2(12) . .
C21D C20D C19D 123.2(12) . .
C21D C20D H20D 118.4 . .
C19D C20D H20D 118.4 . .
C26D C23D C25D 108.2(15) . .
C26D C23D C24D 111.5(16) . .
C25D C23D C24D 105.5(15) . .
C26D C23D C21D 114.4(14) . .
C25D C23D C21D 109.5(16) . .
C24D C23D C21D 107.3(14) . .
C23D C24D H24D 109.5 . .
C23D C24D H24E 109.5 . .
H24D C24D H24E 109.5 . .
C23D C24D H24F 109.5 . .
H24D C24D H24F 109.5 . .
H24E C24D H24F 109.5 . .
C23D C25D H25D 109.5 . .
C23D C25D H25E 109.5 . .
H25D C25D H25E 109.5 . .
C23D C25D H25F 109.5 . .
H25D C25D H25F 109.5 . .
H25E C25D H25F 109.5 . .
C23D C26D H26D 109.5 . .
C23D C26D H26E 109.5 . .
H26D C26D H26E 109.5 . .
C23D C26D H26F 109.5 . .
H26D C26D H26F 109.5 . .
H26E C26D H26F 109.5 . .
C15D C14D C17D 130.0(11) . .
C15D C14D H14D 115.0 . .
C17D C14D H14D 115.0 . .
C14D C15D C16D 119.8(15) . .
C14D C15D C6D 124.7(10) . .
C16D C15D C6D 114.7(16) . .
N2D C16D C15D 171(5) . .
C5D C6D C7D 116.3(10) . .
C5D C6D C15D 122.4(9) . .
C7D C6D C15D 121.2(10) . .
C6D C5D C4D 123.4(10) . .
C6D C5D H5D 118.3 . .
C4D C5D H5D 118.3 . .
C5D C4D C9D 118.4(11) . .
C5D C4D C1D 116.8(10) . .
C9D C4D C1D 124.8(12) . .
C8D C9D C4D 120.1(12) . .
C8D C9D H9D 120.0 . .
C4D C9D H9D 120.0 . .
C9D C8D C7D 119.3(12) . .
C9D C8D C10D 122.0(13) . .
C7D C8D C10D 118.1(12) . .
C8D C7D C6D 122.0(11) . .
C8D C7D H7D 119.0 . .
C6D C7D H7D 119.0 . .
C13D C10D C11D 107.7(14) . .
C13D C10D C12D 108.5(14) . .
C11D C10D C12D 111.0(14) . .
C13D C10D C8D 108.5(12) . .
C11D C10D C8D 108.7(15) . .
C12D C10D C8D 112.3(15) . .
C10D C11D H11D 109.5 . .
C10D C11D H11E 109.5 . .
H11D C11D H11E 109.5 . .
C10D C11D H11F 109.5 . .
H11D C11D H11F 109.5 . .
H11E C11D H11F 109.5 . .
C10D C12D H12D 109.5 . .
C10D C12D H12E 109.5 . .
H12D C12D H12E 109.5 . .
C10D C12D H12F 109.5 . .
H12D C12D H12F 109.5 . .
H12E C12D H12F 109.5 . .
C10D C13D H13D 109.5 . .
C10D C13D H13E 109.5 . .
H13D C13D H13E 109.5 . .
C10D C13D H13F 109.5 . .
H13D C13D H13F 109.5 . .
H13E C13D H13F 109.5 . .
C67 C66 C71 119.2(4) . .
C67 C66 H66 120.4 . .
C71 C66 H66 120.4 . .
C66 C67 C68 124.0(5) . .
C66 C67 H67 118.0 . .
C68 C67 H67 118.0 . .
C69 C68 C67 115.5(6) . .
C69 C68 C73 126.7(6) . .
C67 C68 C73 117.8(6) . .
C68 C69 C70 122.4(5) . .
C68 C69 H69 118.8 . .
C70 C69 H69 118.8 . .
C69 C70 C71 119.7(5) . .
C69 C70 H70 120.1 . .
C71 C70 H70 120.1 . .
C66 C71 C70 119.2(5) . .
C66 C71 C72 116.7(4) . .
C70 C71 C72 124.0(4) . .
N8D C72 N7D 126.8(8) 2_666 .
N7 C72 N8 127.4(5) . 2_666
N8D C72 C71 114.8(8) 2_666 .
N7D C72 C71 118.3(8) . .
N7 C72 C71 116.5(5) . .
N8 C72 C71 116.0(5) 2_666 .
C72 N7 N8 115.6(6) . .
C72 N8 N7 116.9(6) 2_666 .
C72 N7D N8D 116.3(13) . .
C72 N8D N7D 116.6(13) 2_666 .
C68 C73 H73A 109.5 . .
C68 C73 H73B 109.5 . .
H73A C73 H73B 109.5 . .
C68 C73 H73C 109.5 . .
H73A C73 H73C 109.5 . .
H73B C73 H73C 109.5 . .
Cl2S C1S Cl1S 111.6(16) . .
Cl2S C1S H1SA 109.3 . .
Cl1S C1S H1SA 109.3 . .
Cl2S C1S H1SB 109.3 . .
Cl1S C1S H1SB 109.3 . .
H1SA C1S H1SB 108.0 . .
Cl4S C2S Cl3S 118(4) . .
Cl4S C2S H2SA 107.8 . .
Cl3S C2S H2SA 107.8 . .
Cl4S C2S H2SB 107.8 . .
Cl3S C2S H2SB 107.8 . .
H2SA C2S H2SB 107.2 . .
Cl3F C2F Cl4F 118(5) . .
Cl3F C2F H2FA 107.8 . .
Cl4F C2F H2FA 107.8 . .
Cl3F C2F H2FB 107.8 . .
Cl4F C2F H2FB 107.8 . .
H2FA C2F H2FB 107.1 . .

loop_
_geom_bond_atom_site_label_1
_geom_bond_atom_site_label_2
_geom_bond_distance
_geom_bond_site_symmetry_2
C1 C2 1.326(7) .
C1 C58 1.473(8) .
C1 H1 0.9400 .
C2 C3 1.461(9) .
C2 C4 1.480(7) .
C3 N1 1.135(9) .
C4 C5 1.400(7) .
C4 C9 1.407(8) .
C5 C6 1.388(7) .
C5 H5 0.9400 .
C6 C7 1.402(8) .
C6 C14 1.459(8) .
C7 C8 1.381(9) .
C7 H7 0.9400 .
C8 C9 1.403(9) .
C8 C10 1.540(8) .
C9 H9 0.9400 .
C10 C11 1.505(11) .
C10 C12 1.514(10) .
C10 C13 1.526(10) .
C11 H11A 0.9700 .
C11 H11B 0.9700 .
C11 H11C 0.9700 .
C12 H12A 0.9700 .
C12 H12B 0.9700 .
C12 H12C 0.9700 .
C13 H13A 0.9700 .
C13 H13B 0.9700 .
C13 H13C 0.9700 .
C14 C15 1.342(7) .
C14 H14 0.9400 .
C15 C16 1.458(9) .
C15 C17 1.485(7) .
C16 N2 1.137(9) .
C17 C18 1.383(8) .
C17 C22 1.392(8) .
C18 C19 1.394(8) .
C18 H18 0.9400 .
C19 C20 1.411(8) .
C19 C27 1.444(9) .
C20 C21 1.373(9) .
C20 H20 0.9400 .
C21 C22 1.400(10) .
C21 C23 1.539(8) .
C22 H22 0.9400 .
C23 C24 1.485(10) .
C23 C26 1.516(12) .
C23 C25 1.517(12) .
C24 H24A 0.9700 .
C24 H24B 0.9700 .
C24 H24C 0.9700 .
C25 H25A 0.9700 .
C25 H25B 0.9700 .
C25 H25C 0.9700 .
C26 H26A 0.9700 .
C26 H26B 0.9700 .
C26 H26C 0.9700 .
C27 C28 1.338(8) .
C27 H27 0.9400 .
C28 C29 1.450(10) .
C28 C30 1.484(8) .
C29 N3 1.142(11) .
C30 C31 1.380(7) .
C30 C35 1.409(8) .
C31 C32 1.398(8) .
C31 H31 0.9400 .
C32 C33 1.397(8) .
C32 C40 1.461(8) .
C33 C34 1.383(9) .
C33 H33 0.9400 .
C34 C35 1.403(9) .
C34 C36 1.537(8) .
C35 H35 0.9400 .
C36 C38 1.516(11) .
C36 C39 1.519(10) .
C36 C37 1.523(10) .
C37 H37A 0.9700 .
C37 H37B 0.9700 .
C37 H37C 0.9700 .
C38 H38A 0.9700 .
C38 H38B 0.9700 .
C38 H38C 0.9700 .
C39 H39A 0.9700 .
C39 H39B 0.9700 .
C39 H39C 0.9700 .
C40 C41 1.341(7) .
C40 H40 0.9400 .
C41 C42 1.459(9) .
C41 C43 1.482(7) .
C42 N4 1.143(10) .
C43 C44 1.379(7) .
C43 C48 1.407(8) .
C44 C45 1.408(7) .
C44 H44 0.9400 .
C45 C46 1.403(8) .
C45 C53 1.445(8) .
C46 C47 1.389(10) .
C46 H46 0.9400 .
C47 C48 1.381(9) .
C47 C49 1.536(8) .
C48 H48 0.9400 .
C49 C52 1.512(11) .
C49 C50 1.517(10) .
C49 C51 1.524(11) .
C50 H50A 0.9700 .
C50 H50B 0.9700 .
C50 H50C 0.9700 .
C51 H51A 0.9700 .
C51 H51B 0.9700 .
C51 H51C 0.9700 .
C52 H52A 0.9700 .
C52 H52B 0.9700 .
C52 H52C 0.9700 .
C53 C54 1.342(7) .
C53 H53 0.9400 .
C54 C55 1.449(10) .
C54 C56 1.481(8) .
C55 N5 1.148(9) .
C56 C57 1.391(7) .
C56 C61 1.414(8) .
C57 C58 1.390(8) .
C57 H57 0.9400 .
C58 C59 1.414(8) .
C59 C60 1.385(9) .
C59 H59 0.9400 .
C60 C61 1.395(10) .
C60 C62 1.536(8) .
C61 H61 0.9400 .
C62 C63 1.491(11) .
C62 C64 1.511(10) .
C62 C65 1.538(11) .
C63 H63A 0.9700 .
C63 H63B 0.9700 .
C63 H63C 0.9700 .
C64 H64A 0.9700 .
C64 H64B 0.9700 .
C64 H64C 0.9700 .
C65 H65A 0.9700 .
C65 H65B 0.9700 .
C65 H65C 0.9700 .
C1D C2D 1.319(11) .
C1D C4D 1.444(15) .
C1D H1D 0.9400 .
C2D C3D 1.463(13) .
C2D C58D 1.484(11) .
C3D N1D 1.146(14) .
C58D C57D 1.381(11) .
C58D C59D 1.410(12) .
C57D C56D 1.386(12) .
C57D H57D 0.9400 .
C56D C61D 1.414(13) .
C56D C53D 1.442(17) .
C61D C60D 1.383(14) .
C61D H61D 0.9400 .
C60D C59D 1.409(14) .
C60D C62D 1.538(12) .
C59D H59D 0.9400 .
C62D C64D 1.515(13) .
C62D C63D 1.518(14) .
C62D C65D 1.532(14) .
C63D H63D 0.9700 .
C63D H63E 0.9700 .
C63D H63F 0.9700 .
C64D H64D 0.9700 .
C64D H64E 0.9700 .
C64D H64F 0.9700 .
C65D H65D 0.9700 .
C65D H65E 0.9700 .
C65D H65F 0.9700 .
C53D C54D 1.335(11) .
C53D H53D 0.9400 .
C54D C55D 1.455(13) .
C54D C45D 1.485(11) .
C55D N5D 1.146(13) .
C45D C44D 1.363(11) .
C45D C46D 1.406(12) .
C44D C43D 1.392(12) .
C44D H44D 0.9400 .
C43D C48D 1.418(13) .
C43D C40D 1.423(16) .
C48D C47D 1.374(14) .
C48D H48D 0.9400 .
C47D C46D 1.401(15) .
C47D C49D 1.540(12) .
C46D H46D 0.9400 .
C49D C52D 1.507(14) .
C49D C51D 1.515(14) .
C49D C50D 1.531(14) .
C50D H50D 0.9700 .
C50D H50E 0.9700 .
C50D H50F 0.9700 .
C51D H51D 0.9700 .
C51D H51E 0.9700 .
C51D H51F 0.9700 .
C52D H52D 0.9700 .
C52D H52E 0.9700 .
C52D H52F 0.9700 .
C40D C41D 1.336(11) .
C40D H40D 0.9400 .
C41D C42D 1.464(13) .
C41D C32D 1.496(11) .
C42D N4D 1.151(15) .
C32D C31D 1.377(11) .
C32D C33D 1.409(12) .
C31D C30D 1.402(12) .
C31D H31D 0.9400 .
C30D C35D 1.402(13) .
C30D C27D 1.408(17) .
C35D C34D 1.381(14) .
C35D H35D 0.9400 .
C34D C33D 1.402(14) .
C34D C36D 1.539(12) .
C33D H33D 0.9400 .
C36D C37D 1.505(13) .
C36D C38D 1.508(14) .
C36D C39D 1.536(14) .
C37D H37D 0.9700 .
C37D H37E 0.9700 .
C37D H37F 0.9700 .
C38D H38D 0.9700 .
C38D H38E 0.9700 .
C38D H38F 0.9700 .
C39D H39D 0.9700 .
C39D H39E 0.9700 .
C39D H39F 0.9700 .
C27D C28D 1.327(11) .
C27D H27B 0.9400 .
C28D C29D 1.461(14) .
C28D C19D 1.478(11) .
C29D N3D 1.148(15) .
C19D C18D 1.378(11) .
C19D C20D 1.405(12) .
C18D C17D 1.407(12) .
C18D H18D 0.9400 .
C17D C22D 1.408(13) .
C17D C14D 1.448(16) .
C22D C21D 1.373(14) .
C22D H22D 0.9400 .
C21D C20D 1.403(14) .
C21D C23D 1.542(12) .
C20D H20D 0.9400 .
C23D C26D 1.503(14) .
C23D C25D 1.526(15) .
C23D C24D 1.527(14) .
C24D H24D 0.9700 .
C24D H24E 0.9700 .
C24D H24F 0.9700 .
C25D H25D 0.9700 .
C25D H25E 0.9700 .
C25D H25F 0.9700 .
C26D H26D 0.9700 .
C26D H26E 0.9700 .
C26D H26F 0.9700 .
C14D C15D 1.328(11) .
C14D H14D 0.9400 .
C15D C16D 1.456(13) .
C15D C6D 1.487(11) .
C16D N2D 1.136(13) .
C6D C5D 1.378(11) .
C6D C7D 1.412(12) .
C5D C4D 1.402(12) .
C5D H5D 0.9400 .
C4D C9D 1.410(13) .
C9D C8D 1.381(14) .
C9D H9D 0.9400 .
C8D C7D 1.404(14) .
C8D C10D 1.543(12) .
C7D H7D 0.9400 .
C10D C13D 1.509(14) .
C10D C11D 1.518(14) .
C10D C12D 1.525(14) .
C11D H11D 0.9700 .
C11D H11E 0.9700 .
C11D H11F 0.9700 .
C12D H12D 0.9700 .
C12D H12E 0.9700 .
C12D H12F 0.9700 .
C13D H13D 0.9700 .
C13D H13E 0.9700 .
C13D H13F 0.9700 .
C66 C67 1.338(7) .
C66 C71 1.354(6) .
C66 H66 0.9400 .
C67 C68 1.391(8) .
C67 H67 0.9400 .
C68 C69 1.348(8) .
C68 C73 1.485(9) .
C69 C70 1.368(8) .
C69 H69 0.9400 .
C70 C71 1.381(7) .
C70 H70 0.9400 .
C71 C72 1.471(7) .
C72 N8D 1.30(2) 2_666
C72 N7D 1.346(13) .
C72 N7 1.355(7) .
C72 N8 1.343(9) 2_666
N7 N8 1.377(8) .
N8 C72 1.343(9) 2_666
N7D N8D 1.388(14) .
N8D C72 1.30(2) 2_666
C73 H73A 0.9700 .
C73 H73B 0.9700 .
C73 H73C 0.9700 .
Cl1S C1S 1.62(2) .
C1S Cl2S 1.551(19) .
C1S H1SA 0.9800 .
C1S H1SB 0.9800 .
Cl3S C2S 1.61(3) .
C2S Cl4S 1.60(3) .
C2S H2SA 0.9800 .
C2S H2SB 0.9800 .
Cl3F C2F 1.60(3) .
C2F Cl4F 1.60(3) .
C2F H2FA 0.9800 .
C2F H2FB 0.9800 .

loop_
_geom_torsion_atom_site_label_1
_geom_torsion_atom_site_label_2
_geom_torsion_atom_site_label_3
_geom_torsion_atom_site_label_4
_geom_torsion
_geom_torsion_site_symmetry_1
_geom_torsion_site_symmetry_4
C58 C1 C2 C3 6(3) . .
C58 C1 C2 C4 -175.3(7) . .
C1 C2 C4 C5 16.1(10) . .
C3 C2 C4 C5 -165(2) . .
C1 C2 C4 C9 -163.8(8) . .
C3 C2 C4 C9 15(2) . .
C9 C4 C5 C6 0.0(11) . .
C2 C4 C5 C6 -179.8(6) . .
C4 C5 C6 C7 1.4(10) . .
C4 C5 C6 C14 -178.7(6) . .
C5 C6 C7 C8 -2.9(14) . .
C14 C6 C7 C8 177.2(11) . .
C6 C7 C8 C9 3(2) . .
C6 C7 C8 C10 -178.6(10) . .
C7 C8 C9 C4 -1(2) . .
C10 C8 C9 C4 -179.9(11) . .
C5 C4 C9 C8 -0.1(16) . .
C2 C4 C9 C8 179.7(11) . .
C7 C8 C10 C11 72.5(16) . .
C9 C8 C10 C11 -109.0(15) . .
C7 C8 C10 C12 -165.6(13) . .
C9 C8 C10 C12 13.0(17) . .
C7 C8 C10 C13 -47.2(16) . .
C9 C8 C10 C13 131.4(14) . .
C5 C6 C14 C15 154.2(7) . .
C7 C6 C14 C15 -25.9(12) . .
C6 C14 C15 C16 -0.2(16) . .
C6 C14 C15 C17 179.2(7) . .
C14 C15 C17 C18 21.0(11) . .
C16 C15 C17 C18 -159.5(12) . .
C14 C15 C17 C22 -158.1(8) . .
C16 C15 C17 C22 21.4(15) . .
C22 C17 C18 C19 0.5(11) . .
C15 C17 C18 C19 -178.7(7) . .
C17 C18 C19 C20 1.5(12) . .
C17 C18 C19 C27 -178.0(6) . .
C18 C19 C20 C21 -0.5(17) . .
C27 C19 C20 C21 178.9(12) . .
C19 C20 C21 C22 -2(2) . .
C19 C20 C21 C23 -179.9(13) . .
C18 C17 C22 C21 -3.5(15) . .
C15 C17 C22 C21 175.6(11) . .
C20 C21 C22 C17 4(2) . .
C23 C21 C22 C17 -177.9(11) . .
C20 C21 C23 C24 -14(2) . .
C22 C21 C23 C24 168.5(14) . .
C20 C21 C23 C26 111.7(16) . .
C22 C21 C23 C26 -65.8(15) . .
C20 C21 C23 C25 -136.3(15) . .
C22 C21 C23 C25 46.2(16) . .
C18 C19 C27 C28 158.7(8) . .
C20 C19 C27 C28 -20.7(15) . .
C19 C27 C28 C29 6(2) . .
C19 C27 C28 C30 -177.0(7) . .
C27 C28 C30 C31 11.3(12) . .
C29 C28 C30 C31 -171.2(16) . .
C27 C28 C30 C35 -169.0(10) . .
C29 C28 C30 C35 8.6(19) . .
C35 C30 C31 C32 -1.1(12) . .
C28 C30 C31 C32 178.7(6) . .
C30 C31 C32 C33 2.8(11) . .
C30 C31 C32 C40 -179.5(6) . .
C31 C32 C33 C34 -3.0(15) . .
C40 C32 C33 C34 179.6(11) . .
C32 C33 C34 C35 1(2) . .
C32 C33 C34 C36 -177.9(10) . .
C33 C34 C35 C30 0(2) . .
C36 C34 C35 C30 179.7(12) . .
C31 C30 C35 C34 -0.6(18) . .
C28 C30 C35 C34 179.7(12) . .
C33 C34 C36 C38 64.6(16) . .
C35 C34 C36 C38 -114.8(15) . .
C33 C34 C36 C39 -179.7(13) . .
C35 C34 C36 C39 0.9(18) . .
C33 C34 C36 C37 -60.4(16) . .
C35 C34 C36 C37 120.3(15) . .
C33 C32 C40 C41 -23.9(12) . .
C31 C32 C40 C41 158.7(7) . .
C32 C40 C41 C42 -3.8(19) . .
C32 C40 C41 C43 -178.7(6) . .
C40 C41 C43 C44 17.9(11) . .
C42 C41 C43 C44 -157.3(16) . .
C40 C41 C43 C48 -161.0(8) . .
C42 C41 C43 C48 23.9(19) . .
C48 C43 C44 C45 -0.7(11) . .
C41 C43 C44 C45 -179.5(6) . .
C43 C44 C45 C46 4.3(10) . .
C43 C44 C45 C53 -176.2(6) . .
C44 C45 C46 C47 -9.1(14) . .
C53 C45 C46 C47 171.4(10) . .
C45 C46 C47 C48 9.9(19) . .
C45 C46 C47 C49 -179.0(10) . .
C46 C47 C48 C43 -6(2) . .
C49 C47 C48 C43 -177.7(10) . .
C44 C43 C48 C47 1.5(16) . .
C41 C43 C48 C47 -179.6(11) . .
C48 C47 C49 C52 97.5(14) . .
C46 C47 C49 C52 -73.6(15) . .
C48 C47 C49 C50 -139.6(13) . .
C46 C47 C49 C50 49.3(17) . .
C48 C47 C49 C51 -19.5(16) . .
C46 C47 C49 C51 169.4(13) . .
C46 C45 C53 C54 -24.9(12) . .
C44 C45 C53 C54 155.6(7) . .
C45 C53 C54 C55 -2(4) . .
C45 C53 C54 C56 -179.8(7) . .
C53 C54 C56 C57 16.3(12) . .
C55 C54 C56 C57 -161(4) . .
C53 C54 C56 C61 -163.1(10) . .
C55 C54 C56 C61 19(4) . .
C61 C56 C57 C58 -1.1(12) . .
C54 C56 C57 C58 179.4(7) . .
C56 C57 C58 C59 2.5(11) . .
C56 C57 C58 C1 179.8(6) . .
C2 C1 C58 C57 158.4(7) . .
C2 C1 C58 C59 -24.5(13) . .
C57 C58 C59 C60 -0.9(16) . .
C1 C58 C59 C60 -177.9(12) . .
C58 C59 C60 C61 -2(2) . .
C58 C59 C60 C62 -177.4(11) . .
C59 C60 C61 C56 3(2) . .
C62 C60 C61 C56 179.0(13) . .
C57 C56 C61 C60 -1.9(19) . .
C54 C56 C61 C60 177.5(13) . .
C59 C60 C62 C63 88.3(17) . .
C61 C60 C62 C63 -87.1(16) . .
C59 C60 C62 C64 -144.5(15) . .
C61 C60 C62 C64 40.1(18) . .
C59 C60 C62 C65 -30.6(18) . .
C61 C60 C62 C65 154.0(15) . .
C4D C1D C2D C3D 3(6) . .
C4D C1D C2D C58D 175.0(15) . .
C1D C2D C3D N1D -111(28) . .
C58D C2D C3D N1D 76(31) . .
C1D C2D C58D C57D -13(2) . .
C3D C2D C58D C57D 159(5) . .
C1D C2D C58D C59D 168.9(19) . .
C3D C2D C58D C59D -18(5) . .
C59D C58D C57D C56D -2(3) . .
C2D C58D C57D C56D -179.9(15) . .
C58D C57D C56D C61D -3(3) . .
C58D C57D C56D C53D -179.7(15) . .
C57D C56D C61D C60D 5(4) . .
C53D C56D C61D C60D -178(3) . .
C56D C61D C60D C59D -3(5) . .
C56D C61D C60D C62D 178(3) . .
C57D C58D C59D C60D 5(4) . .
C2D C58D C59D C60D -177(3) . .
C61D C60D C59D C58D -3(5) . .
C62D C60D C59D C58D 177(2) . .
C61D C60D C62D C64D -5(4) . .
C59D C60D C62D C64D 175(3) . .
C61D C60D C62D C63D -129(4) . .
C59D C60D C62D C63D 51(3) . .
C61D C60D C62D C65D 113(4) . .
C59D C60D C62D C65D -67(3) . .
C57D C56D C53D C54D -158.3(17) . .
C61D C56D C53D C54D 25(3) . .
C56D C53D C54D C55D -1(8) . .
C56D C53D C54D C45D 178.3(16) . .
C53D C54D C45D C44D -20(3) . .
C55D C54D C45D C44D 160(8) . .
C53D C54D C45D C46D 161.2(19) . .
C55D C54D C45D C46D -19(8) . .
C46D C45D C44D C43D 1(3) . .
C54D C45D C44D C43D -177.9(15) . .
C45D C44D C43D C48D -3(3) . .
C45D C44D C43D C40D -178.7(14) . .
C44D C43D C48D C47D -3(4) . .
C40D C43D C48D C47D 173(2) . .
C43D C48D C47D C46D 9(4) . .
C43D C48D C47D C49D 177(2) . .
C48D C47D C46D C45D -11(4) . .
C49D C47D C46D C45D 180(2) . .
C44D C45D C46D C47D 6(3) . .
C54D C45D C46D C47D -175(2) . .
C48D C47D C49D C52D 46(4) . .
C46D C47D C49D C52D -146(3) . .
C48D C47D C49D C51D -74(3) . .
C46D C47D C49D C51D 94(3) . .
C48D C47D C49D C50D 167(3) . .
C46D C47D C49D C50D -25(3) . .
C44D C43D C40D C41D -154.0(16) . .
C48D C43D C40D C41D 30(3) . .
C43D C40D C41D C42D -8(4) . .
C43D C40D C41D C32D 176.3(15) . .
C40D C41D C42D N4D 127(17) . .
C32D C41D C42D N4D -57(20) . .
C40D C41D C32D C31D -18(2) . .
C42D C41D C32D C31D 166(4) . .
C40D C41D C32D C33D 161.6(18) . .
C42D C41D C32D C33D -14(4) . .
C33D C32D C31D C30D 2(2) . .
C41D C32D C31D C30D -178.8(14) . .
C32D C31D C30D C35D -5(3) . .
C32D C31D C30D C27D 178.0(15) . .
C31D C30D C35D C34D 2(4) . .
C27D C30D C35D C34D 179(3) . .
C30D C35D C34D C33D 3(5) . .
C30D C35D C34D C36D 180(3) . .
C35D C34D C33D C32D -6(5) . .
C36D C34D C33D C32D 177(2) . .
C31D C32D C33D C34D 4(3) . .
C41D C32D C33D C34D -176(2) . .
C35D C34D C36D C37D 143(3) . .
C33D C34D C36D C37D -40(3) . .
C35D C34D C36D C38D -85(3) . .
C33D C34D C36D C38D 92(3) . .
C35D C34D C36D C39D 27(4) . .
C33D C34D C36D C39D -157(3) . .
C35D C30D C27D C28D 17(3) . .
C31D C30D C27D C28D -165.5(18) . .
C30D C27D C28D C29D 7(4) . .
C30D C27D C28D C19D 178.7(17) . .
C27D C28D C29D N3D -110(13) . .
C19D C28D C29D N3D 78(15) . .
C27D C28D C19D C18D -16(3) . .
C29D C28D C19D C18D 156(4) . .
C27D C28D C19D C20D 170(2) . .
C29D C28D C19D C20D -18(4) . .
C20D C19D C18D C17D -4(3) . .
C28D C19D C18D C17D -177.9(15) . .
C19D C18D C17D C22D 0(3) . .
C19D C18D C17D C14D -176.8(15) . .
C18D C17D C22D C21D 7(3) . .
C14D C17D C22D C21D -176(2) . .
C17D C22D C21D C20D -10(5) . .
C17D C22D C21D C23D 179(3) . .
C22D C21D C20D C19D 7(5) . .
C23D C21D C20D C19D 178(3) . .
C18D C19D C20D C21D 0(4) . .
C28D C19D C20D C21D 174(3) . .
C22D C21D C23D C26D -24(4) . .
C20D C21D C23D C26D 165(3) . .
C22D C21D C23D C25D 97(4) . .
C20D C21D C23D C25D -73(3) . .
C22D C21D C23D C24D -149(3) . .
C20D C21D C23D C24D 41(3) . .
C18D C17D C14D C15D -154.8(16) . .
C22D C17D C14D C15D 28(3) . .
C17D C14D C15D C16D 11(4) . .
C17D C14D C15D C6D -179.8(15) . .
C14D C15D C6D C5D -20(3) . .
C16D C15D C6D C5D 149(3) . .
C14D C15D C6D C7D 160.0(19) . .
C16D C15D C6D C7D -31(3) . .
C7D C6D C5D C4D 0(2) . .
C15D C6D C5D C4D -179.5(14) . .
C6D C5D C4D C9D -2(2) . .
C6D C5D C4D C1D 179.3(13) . .
C2D C1D C4D C5D -158.4(15) . .
C2D C1D C4D C9D 23(3) . .
C5D C4D C9D C8D -1(3) . .
C1D C4D C9D C8D 177(2) . .
C4D C9D C8D C7D 6(5) . .
C4D C9D C8D C10D 177(2) . .
C9D C8D C7D C6D -8(5) . .
C10D C8D C7D C6D -180(2) . .
C5D C6D C7D C8D 5(3) . .
C15D C6D C7D C8D -175(2) . .
C9D C8D C10D C13D 174(3) . .
C7D C8D C10D C13D -15(3) . .
C9D C8D C10D C11D -69(3) . .
C7D C8D C10D C11D 102(3) . .
C9D C8D C10D C12D 54(4) . .
C7D C8D C10D C12D -135(3) . .
C71 C66 C67 C68 0.6(9) . .
C66 C67 C68 C69 0.1(10) . .
C66 C67 C68 C73 179.2(7) . .
C67 C68 C69 C70 0.1(10) . .
C73 C68 C69 C70 -178.9(7) . .
C68 C69 C70 C71 -1.1(10) . .
C67 C66 C71 C70 -1.6(8) . .
C67 C66 C71 C72 -178.5(5) . .
C69 C70 C71 C66 1.8(8) . .
C69 C70 C71 C72 178.5(5) . .
C66 C71 C72 N8D 173.1(8) . 2_666
C70 C71 C72 N8D -3.7(10) . 2_666
C66 C71 C72 N7D -2.8(9) . .
C70 C71 C72 N7D -179.6(9) . .
C66 C71 C72 N7 23.5(6) . .
C70 C71 C72 N7 -153.3(5) . .
C66 C71 C72 N8 -159.7(5) . 2_666
C70 C71 C72 N8 23.5(7) . 2_666
N8 C72 N7 N8 3.7(10) 2_666 .
C71 C72 N7 N8 -179.9(5) . .
C72 N7 N8 C72 -3.3(9) . 2_666
N8D C72 N7D N8D 6(2) 2_666 .
C71 C72 N7D N8D -178.6(10) . .
C72 N7D N8D C72 -5.4(19) . 2_666
